data_4348888
loop_
_publ_author_name
'Ida, Hiromichi'
'Shiga, Takuya'
'Newton, Graham N.'
'Oshio, Hiroki'

_publ_section_title
;
 Syntheses, structures and magnetism of mixed-valence Mn19 and Mn21
 complexes supported by alkylamine-based alkoxo-bridging ligands
;
_journal_issue 6
_journal_name_full 'Inorganic Chemistry Frontiers'
_journal_page_first 538
_journal_paper_doi 10.1039/C5QI00013K
_journal_volume 2
_journal_year 2015
_chemical_formula_sum 'C140 H224 Mn21 N9 O95'
_chemical_formula_weight 4707.01
_space_group_crystal_system triclinic
_space_group_IT_number 2
_space_group_name_Hall '-P 1'
_space_group_name_H-M_alt 'P -1'
_atom_sites_solution_hydrogens geom
_audit_block_doi 10.5517/cc140s0y
_audit_creation_method SHELXL-2013
_audit_update_record
;
2015-01-14 deposited with the CCDC.
2015-04-08 downloaded from the CCDC.
;
_cell_angle_alpha 96.546(5)
_cell_angle_beta 102.138(4)
_cell_angle_gamma 109.674(4)
_cell_formula_units_Z 2
_cell_length_a 15.472(5)
_cell_length_b 19.315(6)
_cell_length_c 33.584(10)
_cell_measurement_reflns_used 3719
_cell_measurement_temperature 100(2)
_cell_measurement_theta_max 23.97
_cell_measurement_theta_min 2.53
_cell_volume 9051(5)
_computing_cell_refinement 'Bruker SAINT'
_computing_data_collection 'Bruker APEX2'
_computing_data_reduction 'Bruker SAINT'
_computing_molecular_graphics 'Bruker SHELXTL'
_computing_publication_material 'Bruker SHELXTL'
_computing_structure_refinement 'SHELXL-2013 (Sheldrick 2013)'
_computing_structure_solution 'SHELXS-97 (Sheldrick 2008)'
_diffrn_ambient_temperature 100(2)
_diffrn_detector_area_resol_mean 8.366
_diffrn_measured_fraction_theta_full 0.984
_diffrn_measured_fraction_theta_max 0.959
_diffrn_measurement_device_type 'Bruker APEX-II CCD'
_diffrn_measurement_method 'f and \w scans'
_diffrn_radiation_type MoK\a
_diffrn_radiation_wavelength 0.71073
_diffrn_reflns_av_R_equivalents 0.0572
_diffrn_reflns_av_unetI/netI 0.2046
_diffrn_reflns_Laue_measured_fraction_full 0.984
_diffrn_reflns_Laue_measured_fraction_max 0.959
_diffrn_reflns_limit_h_max 20
_diffrn_reflns_limit_h_min -19
_diffrn_reflns_limit_k_max 25
_diffrn_reflns_limit_k_min -25
_diffrn_reflns_limit_l_max 31
_diffrn_reflns_limit_l_min -43
_diffrn_reflns_number 52837
_diffrn_reflns_point_group_measured_fraction_full 0.984
_diffrn_reflns_point_group_measured_fraction_max 0.959
_diffrn_reflns_theta_full 25.242
_diffrn_reflns_theta_max 27.498
_diffrn_reflns_theta_min 1.143
_diffrn_source 'fine-focus sealed tube'
_exptl_absorpt_coefficient_mu 1.512
_exptl_absorpt_correction_T_max 0.7456
_exptl_absorpt_correction_T_min 0.6064
_exptl_absorpt_correction_type empirical
_exptl_absorpt_process_details SADABS
_exptl_crystal_colour dark-brown
_exptl_crystal_density_diffrn 1.727
_exptl_crystal_density_meas ?
_exptl_crystal_description lozenge
_exptl_crystal_F_000 4824
_exptl_crystal_size_max 0.200
_exptl_crystal_size_mid 0.200
_exptl_crystal_size_min 0.100
_platon_squeeze_details
;
;
_refine_diff_density_max 1.052
_refine_diff_density_min -0.682
_refine_diff_density_rms 0.138
_refine_ls_extinction_method none
_refine_ls_goodness_of_fit_ref 0.877
_refine_ls_hydrogen_treatment constr
_refine_ls_matrix_type full
_refine_ls_number_parameters 2135
_refine_ls_number_reflns 39867
_refine_ls_number_restraints 72
_refine_ls_restrained_S_all 0.880
_refine_ls_R_factor_all 0.1729
_refine_ls_R_factor_gt 0.0723
_refine_ls_shift/su_max 0.015
_refine_ls_shift/su_mean 0.001
_refine_ls_structure_factor_coef Fsqd
_refine_ls_weighting_details 'w=1/[\s^2^(Fo^2^)+(0.0478P)^2^] where P=(Fo^2^+2Fc^2^)/3'
_refine_ls_weighting_scheme calc
_refine_ls_wR_factor_gt 0.1407
_refine_ls_wR_factor_ref 0.1642
_reflns_Friedel_coverage 0.000
_reflns_number_gt 16323
_reflns_number_total 39867
_reflns_threshold_expression 'I > 2\s(I)'
_cod_data_source_file c5qi00013k2.cif
_cod_data_source_block Mn21
_cod_depositor_comments
;
The following automatic conversions were performed:

data item '_exptl_crystal_density_meas' value 'not measured' was
changed to '?' -- the value is perceived as not measured.

Automatic conversion script
Id: cif_fix_values 6909 2019-04-08 15:41:33Z antanas 
;
_cod_database_code 4348888
_shelx_space_group_comment
;
The symmetry employed for this shelxl refinement is uniquely defined
by the following loop, which should always be used as a source of
symmetry information in preference to the above space-group names.
They are only intended as comments.
;
_shelx_estimated_absorpt_t_min 0.752
_shelx_estimated_absorpt_t_max 0.863
_shelxl_version_number 2013-4

loop_
_space_group_symop_operation_xyz
'x, y, z'
'-x, -y, -z'

loop_
_atom_site_label
_atom_site_type_symbol
_atom_site_fract_x
_atom_site_fract_y
_atom_site_fract_z
_atom_site_U_iso_or_equiv
_atom_site_adp_type
_atom_site_occupancy
_atom_site_site_symmetry_order
_atom_site_calc_flag
_atom_site_refinement_flags_posn
_atom_site_refinement_flags_adp
Mn1 Mn 0.52371(8) 0.51215(6) 0.25191(3) 0.0177(2) Uani 1 1 d . .
Mn2A Mn 0.33635(8) 0.37892(6) 0.24255(3) 0.0198(3) Uani 1 1 d . .
Mn2B Mn 0.71177(8) 0.64159(5) 0.26459(3) 0.0181(3) Uani 1 1 d . .
Mn3A Mn 0.42960(8) 0.47608(6) 0.32518(3) 0.0212(3) Uani 1 1 d . .
Mn3B Mn 0.62117(8) 0.54875(6) 0.17973(3) 0.0198(3) Uani 1 1 d . .
Mn4A Mn 0.53653(8) 0.39271(6) 0.29782(3) 0.0195(3) Uani 1 1 d . .
Mn4B Mn 0.51118(8) 0.63182(6) 0.20925(3) 0.0193(3) Uani 1 1 d . .
Mn5A Mn 0.37718(8) 0.21456(6) 0.23044(3) 0.0237(3) Uani 1 1 d . .
Mn5B Mn 0.66827(8) 0.80756(6) 0.27562(3) 0.0235(3) Uani 1 1 d . .
Mn6A Mn 0.35543(8) 0.46406(6) 0.16427(3) 0.0215(3) Uani 1 1 d . .
Mn6B Mn 0.70391(8) 0.54331(6) 0.34481(3) 0.0229(3) Uani 1 1 d . .
Mn7A Mn 0.29873(8) 0.54432(6) 0.25021(3) 0.0197(3) Uani 1 1 d . .
Mn7B Mn 0.73586(8) 0.46887(6) 0.25224(3) 0.0182(3) Uani 1 1 d . .
Mn8A Mn 0.25655(8) 0.28677(6) 0.16130(3) 0.0220(3) Uani 1 1 d . .
Mn8B Mn 0.77521(8) 0.73067(6) 0.34627(3) 0.0211(3) Uani 1 1 d . .
Mn9A Mn 0.18217(9) 0.22665(6) 0.26205(3) 0.0266(3) Uani 1 1 d . .
Mn9B Mn 0.86498(9) 0.79252(6) 0.24846(3) 0.0249(3) Uani 1 1 d . .
Mn10 Mn 0.51001(8) 0.36150(6) 0.18545(3) 0.0216(3) Uani 1 1 d . .
Mn11 Mn 0.52118(8) 0.66603(6) 0.31422(3) 0.0221(3) Uani 1 1 d . .
Mn12 Mn 0.12352(8) 0.35505(6) 0.19596(3) 0.0238(3) Uani 1 1 d . .
Mn13 Mn 0.91497(8) 0.65656(6) 0.31407(3) 0.0208(3) Uani 1 1 d . .
C1 C 0.6465(6) 0.3059(4) 0.1559(2) 0.0288(19) Uani 1 1 d . .
H1 H 0.6928 0.3477 0.1478 0.035 Uiso 1 1 calc R U
H1A H 0.6525 0.2585 0.1447 0.035 Uiso 1 1 calc R U
C2 C 0.6677(5) 0.3179(4) 0.2029(2) 0.0248(18) Uani 1 1 d . .
H2 H 0.6320 0.2704 0.2111 0.030 Uiso 1 1 calc R U
C3 C 0.7733(6) 0.3411(4) 0.2228(2) 0.029(2) Uani 1 1 d . .
H3 H 0.7890 0.2962 0.2263 0.035 Uiso 1 1 calc R U
H3A H 0.8103 0.3680 0.2048 0.035 Uiso 1 1 calc R U
C4 C 0.5448(5) 0.3394(4) 0.1013(2) 0.0270(18) Uani 1 1 d . .
H4 H 0.4779 0.3275 0.0858 0.032 Uiso 1 1 calc R U
H4A H 0.5765 0.3202 0.0825 0.032 Uiso 1 1 calc R U
C5 C 0.5951(6) 0.4234(4) 0.1158(2) 0.0275(19) Uani 1 1 d . .
H5 H 0.6646 0.4367 0.1206 0.033 Uiso 1 1 calc R U
H5A H 0.5739 0.4489 0.0940 0.033 Uiso 1 1 calc R U
C6 C 0.4774(6) 0.2235(4) 0.1257(2) 0.033(2) Uani 1 1 d . .
H6 H 0.5000 0.1938 0.1072 0.039 Uiso 1 1 calc R U
H6A H 0.4153 0.2227 0.1098 0.039 Uiso 1 1 calc R U
C7 C 0.4644(6) 0.1878(4) 0.1632(2) 0.033(2) Uani 1 1 d . .
H7 H 0.4065 0.1413 0.1552 0.040 Uiso 1 1 calc R U
H7A H 0.5200 0.1748 0.1747 0.040 Uiso 1 1 calc R U
C8 C 0.9021(5) 0.4321(4) 0.2822(2) 0.0237(17) Uani 1 1 d . .
H8 H 0.9372 0.4070 0.2683 0.028 Uiso 1 1 calc R U
H8A H 0.9192 0.4310 0.3122 0.028 Uiso 1 1 calc R U
C9 C 0.9299(5) 0.5114(4) 0.2767(2) 0.0261(18) Uani 1 1 d . .
H9 H 0.9921 0.5426 0.2966 0.031 Uiso 1 1 calc R U
H9A H 0.9361 0.5142 0.2482 0.031 Uiso 1 1 calc R U
C10 C 0.7518(5) 0.3458(4) 0.2931(2) 0.0238(18) Uani 1 1 d . .
H10 H 0.6893 0.3075 0.2772 0.029 Uiso 1 1 calc R U
H10A H 0.7923 0.3197 0.3058 0.029 Uiso 1 1 calc R U
C11 C 0.7389(5) 0.3966(4) 0.3262(2) 0.0270(18) Uani 1 1 d . .
H11 H 0.7076 0.3670 0.3449 0.032 Uiso 1 1 calc R U
H11A H 0.8016 0.4335 0.3429 0.032 Uiso 1 1 calc R U
C12 C 0.3806(6) 0.7145(4) 0.3433(2) 0.029(2) Uani 1 1 d . .
H12 H 0.3709 0.7607 0.3535 0.035 Uiso 1 1 calc R U
H12A H 0.3369 0.6721 0.3520 0.035 Uiso 1 1 calc R U
C13 C 0.3588(5) 0.7001(4) 0.2957(2) 0.0250(18) Uani 1 1 d . .
H13 H 0.3916 0.7476 0.2868 0.030 Uiso 1 1 calc R U
C14 C 0.2517(5) 0.6715(4) 0.2746(2) 0.0265(18) Uani 1 1 d . .
H14 H 0.2155 0.6470 0.2935 0.032 Uiso 1 1 calc R U
H14A H 0.2331 0.7142 0.2684 0.032 Uiso 1 1 calc R U
C15 C 0.4894(6) 0.6871(4) 0.3978(2) 0.031(2) Uani 1 1 d . .
H15 H 0.4580 0.7048 0.4174 0.037 Uiso 1 1 calc R U
H15A H 0.5577 0.7025 0.4123 0.037 Uiso 1 1 calc R U
C16 C 0.4450(6) 0.6024(4) 0.3856(2) 0.030(2) Uani 1 1 d . .
H16 H 0.4704 0.5803 0.4083 0.036 Uiso 1 1 calc R U
H16A H 0.3752 0.5858 0.3813 0.036 Uiso 1 1 calc R U
C17 C 0.5458(7) 0.8022(4) 0.3729(2) 0.040(2) Uani 1 1 d . .
H17 H 0.6071 0.8059 0.3911 0.048 Uiso 1 1 calc R U
H17A H 0.5185 0.8318 0.3888 0.048 Uiso 1 1 calc R U
C18 C 0.5637(6) 0.8348(4) 0.3361(2) 0.041(2) Uani 1 1 d . .
H18 H 0.5078 0.8450 0.3219 0.049 Uiso 1 1 calc R U
H18A H 0.6195 0.8827 0.3449 0.049 Uiso 1 1 calc R U
C19 C 0.1241(5) 0.5741(4) 0.2190(2) 0.0265(19) Uani 1 1 d . .
H19 H 0.1052 0.5673 0.1883 0.032 Uiso 1 1 calc R U
H19A H 0.0888 0.6019 0.2306 0.032 Uiso 1 1 calc R U
C20 C 0.1010(5) 0.4987(4) 0.2314(2) 0.0279(19) Uani 1 1 d . .
H20 H 0.1016 0.5041 0.2611 0.033 Uiso 1 1 calc R U
H20A H 0.0369 0.4640 0.2147 0.033 Uiso 1 1 calc R U
C21 C 0.2706(5) 0.6548(4) 0.2029(2) 0.0257(18) Uani 1 1 d . .
H21 H 0.2271 0.6765 0.1879 0.031 Uiso 1 1 calc R U
H21A H 0.3324 0.6960 0.2166 0.031 Uiso 1 1 calc R U
C22 C 0.2846(6) 0.5981(4) 0.1725(2) 0.031(2) Uani 1 1 d . .
H22 H 0.2223 0.5584 0.1574 0.037 Uiso 1 1 calc R U
H22A H 0.3140 0.6230 0.1518 0.037 Uiso 1 1 calc R U
C23 C 0.8534(6) 0.9363(4) 0.2207(3) 0.044(2) Uani 1 1 d . .
H23 H 0.8556 0.9722 0.2018 0.052 Uiso 1 1 calc R U
H23A H 0.8900 0.9653 0.2490 0.052 Uiso 1 1 calc R U
C24 C 0.7496(6) 0.8943(4) 0.2205(3) 0.036(2) Uani 1 1 d . .
H24 H 0.7104 0.8753 0.1909 0.043 Uiso 1 1 calc R U
C25 C 0.7082(6) 0.9417(4) 0.2422(3) 0.041(2) Uani 1 1 d . .
H25 H 0.6869 0.9724 0.2236 0.049 Uiso 1 1 calc R U
H25A H 0.7567 0.9759 0.2673 0.049 Uiso 1 1 calc R U
C26 C 0.8568(6) 0.8487(4) 0.1619(2) 0.042(2) Uani 1 1 d . .
H26 H 0.9071 0.8397 0.1506 0.050 Uiso 1 1 calc R U
H26A H 0.8364 0.8843 0.1470 0.050 Uiso 1 1 calc R U
C27 C 0.7725(6) 0.7751(4) 0.1533(2) 0.034(2) Uani 1 1 d . .
H27 H 0.7156 0.7847 0.1571 0.041 Uiso 1 1 calc R U
H27A H 0.7582 0.7484 0.1243 0.041 Uiso 1 1 calc R U
C28 C 1.0021(6) 0.9181(4) 0.2195(2) 0.038(2) Uani 1 1 d . .
H28 H 1.0239 0.9455 0.2488 0.046 Uiso 1 1 calc R U
H28A H 1.0229 0.9551 0.2020 0.046 Uiso 1 1 calc R U
C29 C 1.0491(6) 0.8614(4) 0.2154(3) 0.046(2) Uani 1 1 d . .
H29 H 1.0398 0.8415 0.1857 0.055 Uiso 1 1 calc R U
H29A H 1.1183 0.8854 0.2288 0.055 Uiso 1 1 calc R U
C30 C 0.5333(6) 0.8563(4) 0.2211(2) 0.038(2) Uani 1 1 d . .
H30 H 0.4800 0.8513 0.2339 0.046 Uiso 1 1 calc R U
H30A H 0.5321 0.8907 0.2015 0.046 Uiso 1 1 calc R U
C31 C 0.5183(6) 0.7822(4) 0.1977(2) 0.034(2) Uani 1 1 d . .
H31 H 0.4522 0.7590 0.1797 0.041 Uiso 1 1 calc R U
H31A H 0.5621 0.7881 0.1796 0.041 Uiso 1 1 calc R U
C32 C 0.1978(6) 0.0843(4) 0.2872(2) 0.038(2) Uani 1 1 d . .
H32 H 0.1591 0.0583 0.2586 0.045 Uiso 1 1 calc R U
H32A H 0.1967 0.0460 0.3045 0.045 Uiso 1 1 calc R U
C33 C 0.2985(6) 0.1273(4) 0.2867(3) 0.035(2) Uani 1 1 d . .
H33 H 0.3387 0.1460 0.3161 0.042 Uiso 1 1 calc R U
C34 C 0.3418(6) 0.0821(4) 0.2632(2) 0.037(2) Uani 1 1 d . .
H34 H 0.3633 0.0502 0.2809 0.044 Uiso 1 1 calc R U
H34A H 0.2932 0.0488 0.2380 0.044 Uiso 1 1 calc R U
C35 C 0.1999(6) 0.1674(4) 0.3490(2) 0.037(2) Uani 1 1 d . .
H35 H 0.2258 0.1321 0.3616 0.045 Uiso 1 1 calc R U
H35A H 0.1502 0.1718 0.3624 0.045 Uiso 1 1 calc R U
C36 C 0.2800(6) 0.2446(4) 0.3573(2) 0.035(2) Uani 1 1 d . .
H36 H 0.2985 0.2686 0.3870 0.042 Uiso 1 1 calc R U
H36A H 0.3366 0.2392 0.3501 0.042 Uiso 1 1 calc R U
C37 C 0.0537(6) 0.1021(4) 0.2954(2) 0.039(2) Uani 1 1 d . .
H37 H 0.0374 0.0681 0.3149 0.047 Uiso 1 1 calc R U
H37A H 0.0282 0.0714 0.2668 0.047 Uiso 1 1 calc R U
C38 C 0.0063(6) 0.1602(5) 0.2992(3) 0.047(2) Uani 1 1 d . .
H38 H -0.0636 0.1349 0.2883 0.056 Uiso 1 1 calc R U
H38A H 0.0206 0.1836 0.3288 0.056 Uiso 1 1 calc R U
C39 C 0.5125(6) 0.1679(4) 0.2859(2) 0.034(2) Uani 1 1 d . .
H39 H 0.5679 0.1754 0.2742 0.041 Uiso 1 1 calc R U
H39A H 0.5140 0.1333 0.3054 0.041 Uiso 1 1 calc R U
C40 C 0.5223(6) 0.2426(4) 0.3099(2) 0.0259(18) Uani 1 1 d . .
H40 H 0.4737 0.2350 0.3257 0.031 Uiso 1 1 calc R U
H40A H 0.5860 0.2665 0.3299 0.031 Uiso 1 1 calc R U
C41 C 0.5128(5) 0.6199(4) 0.1215(2) 0.0256(18) Uani 1 1 d . .
C42 C 0.4868(6) 0.6456(4) 0.0821(2) 0.037(2) Uani 1 1 d . .
C43 C 0.5113(6) 0.6193(5) 0.0470(2) 0.045(3) Uani 1 1 d . .
H43 H 0.5430 0.5848 0.0480 0.054 Uiso 1 1 calc R U
C44 C 0.4880(8) 0.6449(6) 0.0106(2) 0.068(4) Uani 1 1 d . .
H44 H 0.5041 0.6276 -0.0135 0.082 Uiso 1 1 calc R U
C45 C 0.4425(10) 0.6942(7) 0.0089(3) 0.117(6) Uani 1 1 d . .
H45 H 0.4262 0.7105 -0.0163 0.141 Uiso 1 1 calc R U
C46 C 0.4202(11) 0.7204(8) 0.0437(3) 0.131(7) Uani 1 1 d . .
H46 H 0.3901 0.7560 0.0426 0.157 Uiso 1 1 calc R U
C47 C 0.4411(8) 0.6956(6) 0.0798(3) 0.078(4) Uani 1 1 d . .
H47 H 0.4238 0.7130 0.1035 0.094 Uiso 1 1 calc R U
C48 C 0.5414(6) 0.4248(4) 0.3913(2) 0.032(2) Uani 1 1 d . .
C49 C 0.5819(6) 0.4245(4) 0.4364(2) 0.034(2) Uani 1 1 d . .
C50 C 0.5284(8) 0.4246(6) 0.4637(3) 0.072(3) Uani 1 1 d . .
H50 H 0.4659 0.4243 0.4543 0.087 Uiso 1 1 calc R U
C51 C 0.5647(9) 0.4250(7) 0.5058(3) 0.089(4) Uani 1 1 d . .
H51 H 0.5263 0.4238 0.5246 0.107 Uiso 1 1 calc R U
C52 C 0.6567(9) 0.4273(6) 0.5199(3) 0.075(4) Uani 1 1 d . .
H52 H 0.6830 0.4317 0.5487 0.091 Uiso 1 1 calc R U
C53 C 0.7107(8) 0.4233(6) 0.4923(3) 0.075(3) Uani 1 1 d . .
H53 H 0.7722 0.4214 0.5013 0.090 Uiso 1 1 calc R U
C54 C 0.6719(7) 0.4221(5) 0.4511(3) 0.058(3) Uani 1 1 d . .
H54 H 0.7083 0.4195 0.4318 0.070 Uiso 1 1 calc R U
C55 C 0.8012(6) 0.5327(4) 0.1749(2) 0.0237(18) Uani 1 1 d . .
C56 C 0.8824(5) 0.5514(4) 0.1546(2) 0.0272(19) Uani 1 1 d . .
C57 C 0.9229(6) 0.6223(4) 0.1471(3) 0.039(2) Uani 1 1 d . .
H57 H 0.9013 0.6608 0.1555 0.047 Uiso 1 1 calc R U
C58 C 0.9963(7) 0.6374(6) 0.1271(3) 0.065(3) Uani 1 1 d . .
H58 H 1.0268 0.6864 0.1226 0.078 Uiso 1 1 calc R U
C59 C 1.0236(7) 0.5783(6) 0.1138(3) 0.060(3) Uani 1 1 d . .
H59 H 1.0727 0.5879 0.0999 0.072 Uiso 1 1 calc R U
C60 C 0.9829(7) 0.5084(5) 0.1201(2) 0.045(3) Uani 1 1 d . .
H60 H 1.0011 0.4688 0.1101 0.054 Uiso 1 1 calc R U
C61 C 0.9143(6) 0.4962(4) 0.1413(2) 0.033(2) Uani 1 1 d . .
H61 H 0.8874 0.4477 0.1471 0.040 Uiso 1 1 calc R U
C62 C 0.2439(6) 0.4813(4) 0.3307(2) 0.0286(19) Uani 1 1 d . .
C63 C 0.1622(6) 0.4609(4) 0.3505(2) 0.0269(19) Uani 1 1 d . .
C64 C 0.1117(7) 0.3883(5) 0.3525(3) 0.049(3) Uani 1 1 d . .
H64 H 0.1277 0.3484 0.3412 0.059 Uiso 1 1 calc R U
C65 C 0.0380(7) 0.3738(5) 0.3709(3) 0.058(3) Uani 1 1 d . .
H65 H 0.0021 0.3232 0.3712 0.070 Uiso 1 1 calc R U
C66 C 0.0147(6) 0.4287(6) 0.3885(3) 0.049(3) Uani 1 1 d . .
H66 H -0.0351 0.4174 0.4020 0.059 Uiso 1 1 calc R U
C67 C 0.0640(7) 0.5009(6) 0.3866(3) 0.052(3) Uani 1 1 d . .
H67 H 0.0480 0.5399 0.3991 0.062 Uiso 1 1 calc R U
C68 C 0.1367(6) 0.5190(5) 0.3671(2) 0.038(2) Uani 1 1 d . .
H68 H 0.1685 0.5694 0.3650 0.045 Uiso 1 1 calc R U
C69 C 0.3323(6) 0.4391(4) 0.0724(2) 0.0289(19) Uani 1 1 d . .
C70 C 0.2989(6) 0.4585(4) 0.0322(2) 0.032(2) Uani 1 1 d . .
C71 C 0.2531(8) 0.5092(6) 0.0306(3) 0.071(4) Uani 1 1 d . .
H71 H 0.2419 0.5301 0.0551 0.085 Uiso 1 1 calc R U
C72 C 0.2233(10) 0.5296(8) -0.0072(3) 0.126(6) Uani 1 1 d . .
H72 H 0.1945 0.5660 -0.0084 0.151 Uiso 1 1 calc R U
C73 C 0.2367(9) 0.4956(7) -0.0425(3) 0.095(5) Uani 1 1 d . .
H73 H 0.2144 0.5076 -0.0683 0.114 Uiso 1 1 calc R U
C74 C 0.2803(6) 0.4461(5) -0.0415(2) 0.050(3) Uani 1 1 d . .
H74 H 0.2903 0.4248 -0.0662 0.060 Uiso 1 1 calc R U
C75 C 0.3108(6) 0.4263(5) -0.0039(2) 0.039(2) Uani 1 1 d . .
H75 H 0.3400 0.3902 -0.0033 0.047 Uiso 1 1 calc R U
C76 C 0.7592(6) 0.6606(5) 0.4212(2) 0.0291(19) Uani 1 1 d . .
C77 C 0.7799(7) 0.6766(5) 0.4675(2) 0.045(2) Uani 1 1 d . .
C78 C 0.7259(7) 0.6232(5) 0.4863(2) 0.055(3) Uani 1 1 d . .
H78 H 0.6774 0.5780 0.4699 0.066 Uiso 1 1 calc R U
C79 C 0.7443(9) 0.6371(6) 0.5294(3) 0.070(3) Uani 1 1 d . .
H79 H 0.7045 0.6032 0.5423 0.084 Uiso 1 1 calc R U
C80 C 0.8191(10) 0.6992(8) 0.5534(3) 0.111(5) Uani 1 1 d . .
H80 H 0.8385 0.7045 0.5828 0.133 Uiso 1 1 calc R U
C81 C 0.8665(10) 0.7550(8) 0.5334(3) 0.131(6) Uani 1 1 d . .
H81 H 0.9079 0.8032 0.5492 0.157 Uiso 1 1 calc R U
C82 C 0.8527(9) 0.7396(7) 0.4910(3) 0.129(6) Uani 1 1 d . U
H82 H 0.8938 0.7727 0.4782 0.155 Uiso 1 1 calc R U
C83 C 0.9137(6) 0.5984(4) 0.3968(2) 0.0278(19) Uani 1 1 d . .
C84 C 0.9652(6) 0.6167(5) 0.4423(2) 0.039(2) Uani 1 1 d . .
C85 C 0.9244(8) 0.5690(6) 0.4674(3) 0.087(4) Uani 1 1 d . .
H85 H 0.8674 0.5262 0.4558 0.105 Uiso 1 1 calc R U
C86 C 0.9690(10) 0.5856(8) 0.5095(3) 0.169(8) Uani 1 1 d . .
H86 H 0.9456 0.5529 0.5271 0.202 Uiso 1 1 calc R U
C87 C 1.0495(10) 0.6517(8) 0.5255(3) 0.146(7) Uani 1 1 d . .
H87 H 1.0760 0.6657 0.5547 0.176 Uiso 1 1 calc R U
C88 C 1.0916(7) 0.6969(5) 0.5011(3) 0.062(3) Uani 1 1 d . .
H88 H 1.1491 0.7392 0.5127 0.074 Uiso 1 1 calc R U
C89 C 1.0480(6) 0.6793(4) 0.4597(2) 0.038(2) Uani 1 1 d . .
H89 H 1.0750 0.7107 0.4422 0.046 Uiso 1 1 calc R U
C90 C 0.2326(6) 0.1249(4) 0.1448(2) 0.031(2) Uani 1 1 d . .
C91 C 0.1812(6) 0.0546(4) 0.1133(3) 0.040(2) Uani 1 1 d . .
C92 C 0.1408(8) 0.0542(5) 0.0735(3) 0.065(3) Uani 1 1 d . .
H92 H 0.1444 0.1005 0.0655 0.078 Uiso 1 1 calc R U
C93 C 0.0941(10) -0.0121(7) 0.0438(3) 0.101(5) Uani 1 1 d . .
H93 H 0.0688 -0.0108 0.0157 0.122 Uiso 1 1 calc R U
C94 C 0.0850(11) -0.0797(7) 0.0556(4) 0.125(6) Uani 1 1 d . .
H94 H 0.0511 -0.1257 0.0361 0.150 Uiso 1 1 calc R U
C95 C 0.1269(11) -0.0789(6) 0.0971(4) 0.130(7) Uani 1 1 d . .
H95 H 0.1224 -0.1252 0.1053 0.156 Uiso 1 1 calc R U
C96 C 0.1742(8) -0.0135(5) 0.1263(3) 0.077(4) Uani 1 1 d . .
H96 H 0.2013 -0.0141 0.1543 0.093 Uiso 1 1 calc R U
C97 C 0.8055(5) 0.8944(4) 0.3615(2) 0.0262(18) Uani 1 1 d . .
C98 C 0.8519(6) 0.9646(4) 0.3940(2) 0.036(2) Uani 1 1 d . .
C99 C 0.8790(7) 0.9621(5) 0.4349(3) 0.060(3) Uani 1 1 d . .
H99 H 0.8728 0.9154 0.4428 0.072 Uiso 1 1 calc R U
C100 C 0.9159(9) 1.0280(6) 0.4654(3) 0.084(4) Uani 1 1 d . .
H100 H 0.9399 1.0266 0.4937 0.100 Uiso 1 1 calc R U
C101 C 0.9172(10) 1.0950(6) 0.4543(4) 0.100(5) Uani 1 1 d . .
H101 H 0.9336 1.1389 0.4748 0.120 Uiso 1 1 calc R U
C102 C 0.8936(10) 1.0960(6) 0.4121(4) 0.119(6) Uani 1 1 d . .
H102 H 0.9011 1.1426 0.4038 0.143 Uiso 1 1 calc R U
C103 C 0.8603(9) 1.0326(5) 0.3825(3) 0.080(4) Uani 1 1 d . .
H103 H 0.8427 1.0349 0.3539 0.096 Uiso 1 1 calc R U
C104 C 0.0696(6) 0.1709(4) 0.1747(2) 0.0281(19) Uani 1 1 d . .
C105 C -0.0028(6) 0.1199(4) 0.1354(2) 0.037(2) Uani 1 1 d . .
C106 C -0.0345(6) 0.1501(5) 0.1025(2) 0.033(2) Uani 1 1 d . .
H106 H -0.0126 0.2030 0.1047 0.039 Uiso 1 1 calc R U
C107 C -0.0974(7) 0.1035(5) 0.0667(2) 0.058(3) Uani 1 1 d . .
H107 H -0.1195 0.1241 0.0441 0.070 Uiso 1 1 calc R U
C108 C -0.1286(8) 0.0268(6) 0.0636(3) 0.083(4) Uani 1 1 d . .
H108 H -0.1718 -0.0052 0.0385 0.099 Uiso 1 1 calc R U
C109 C -0.0984(9) -0.0041(5) 0.0960(3) 0.086(4) Uani 1 1 d . .
H109 H -0.1209 -0.0570 0.0938 0.103 Uiso 1 1 calc R U
C110 C -0.0342(7) 0.0439(5) 0.1321(3) 0.055(3) Uani 1 1 d . .
H110 H -0.0119 0.0235 0.1547 0.067 Uiso 1 1 calc R U
C111 C 0.9711(6) 0.8371(4) 0.3399(2) 0.0278(19) Uani 1 1 d . .
C112 C 1.0516(6) 0.8851(4) 0.3771(2) 0.0305(19) Uani 1 1 d . .
C113 C 1.0686(7) 0.8566(5) 0.4119(3) 0.044(2) Uani 1 1 d . .
H113 H 1.0285 0.8075 0.4128 0.053 Uiso 1 1 calc R U
C114 C 1.1432(7) 0.8982(5) 0.4456(3) 0.050(3) Uani 1 1 d . .
H114 H 1.1552 0.8775 0.4696 0.060 Uiso 1 1 calc R U
C115 C 1.2010(8) 0.9700(6) 0.4449(3) 0.080(4) Uani 1 1 d . .
H115 H 1.2524 0.9990 0.4684 0.096 Uiso 1 1 calc R U
C116 C 1.1837(9) 0.9995(6) 0.4097(3) 0.107(5) Uani 1 1 d . .
H116 H 1.2235 1.0487 0.4087 0.129 Uiso 1 1 calc R U
C117 C 1.1073(8) 0.9565(5) 0.3754(3) 0.066(3) Uani 1 1 d . .
H117 H 1.0940 0.9766 0.3513 0.079 Uiso 1 1 calc R U
C118 C 0.1245(6) 0.3305(4) 0.1026(2) 0.036(2) Uani 1 1 d . .
C119 C 0.0796(7) 0.3251(5) 0.0580(3) 0.056(3) Uani 1 1 d . U
C120 C 0.1055(6) 0.2941(5) 0.0257(2) 0.045(2) Uani 1 1 d . U
H120 H 0.1536 0.2739 0.0322 0.054 Uiso 1 1 calc R U
C121 C 0.0663(9) 0.2906(6) -0.0152(3) 0.079(3) Uani 1 1 d . U
H121 H 0.0912 0.2739 -0.0363 0.094 Uiso 1 1 calc R U
C122 C -0.0126(12) 0.3126(9) -0.0251(4) 0.142(5) Uani 1 1 d . U
H122 H -0.0408 0.3110 -0.0534 0.171 Uiso 1 1 calc R U
C123 C -0.0493(13) 0.3361(10) 0.0051(5) 0.174(6) Uani 1 1 d . U
H123 H -0.1091 0.3416 -0.0015 0.208 Uiso 1 1 calc R U
C124 C 0.0080(11) 0.3522(9) 0.0478(4) 0.150(6) Uani 1 1 d . U
H124 H -0.0043 0.3818 0.0689 0.180 Uiso 1 1 calc R U
C125 C -0.0858(7) 0.2565(5) 0.1890(3) 0.043(2) Uani 1 1 d . .
C126 C -0.1587(7) 0.2366(5) 0.1476(3) 0.043(2) Uani 1 1 d . .
C127 C -0.1526(7) 0.2843(5) 0.1202(3) 0.051(3) Uani 1 1 d . .
H127 H -0.1010 0.3314 0.1272 0.061 Uiso 1 1 calc R U
C128 C -0.2227(9) 0.2643(7) 0.0814(3) 0.065(3) Uani 1 1 d . .
H128 H -0.2167 0.2980 0.0627 0.078 Uiso 1 1 calc R U
C129 C -0.2995(9) 0.1965(7) 0.0703(3) 0.068(3) Uani 1 1 d . .
H129 H -0.3472 0.1838 0.0448 0.081 Uiso 1 1 calc R U
C130 C -0.3040(8) 0.1494(7) 0.0972(4) 0.076(4) Uani 1 1 d . .
H130 H -0.3554 0.1023 0.0898 0.092 Uiso 1 1 calc R U
C131 C -0.2361(7) 0.1666(5) 0.1357(3) 0.051(3) Uani 1 1 d . .
H131 H -0.2422 0.1315 0.1536 0.061 Uiso 1 1 calc R U
C132 C 1.1285(6) 0.7599(4) 0.3201(2) 0.0287(19) Uani 1 1 d . .
C133 C 1.1970(6) 0.7750(4) 0.3610(2) 0.030(2) Uani 1 1 d . .
C134 C 1.1881(6) 0.7197(5) 0.3856(2) 0.036(2) Uani 1 1 d . .
H134 H 1.1359 0.6730 0.3768 0.043 Uiso 1 1 calc R U
C135 C 1.2579(7) 0.7346(5) 0.4235(2) 0.045(2) Uani 1 1 d . .
H135 H 1.2528 0.6967 0.4397 0.054 Uiso 1 1 calc R U
C136 C 1.3316(7) 0.8013(5) 0.4375(3) 0.046(2) Uani 1 1 d . .
H136 H 1.3773 0.8100 0.4632 0.055 Uiso 1 1 calc R U
C137 C 1.3403(7) 0.8555(6) 0.4148(3) 0.057(3) Uani 1 1 d . .
H137 H 1.3917 0.9025 0.4246 0.069 Uiso 1 1 calc R U
C138 C 1.2731(7) 0.8422(5) 0.3767(3) 0.046(2) Uani 1 1 d . .
H138 H 1.2802 0.8810 0.3612 0.055 Uiso 1 1 calc R U
C1S C 0.2489(10) 0.2017(6) 0.9817(4) 0.096(5) Uani 1 1 d . .
C2S C 0.3027(10) 0.2152(6) 1.0246(3) 0.108(5) Uani 1 1 d . .
H140 H 0.3568 0.1993 1.0257 0.162 Uiso 1 1 calc R U
H141 H 0.2616 0.1867 1.0403 0.162 Uiso 1 1 calc R U
H142 H 0.3260 0.2689 1.0367 0.162 Uiso 1 1 calc R U
N1 N 0.5470(4) 0.3024(3) 0.13821(17) 0.0253(15) Uani 1 1 d . .
N2 N 0.7982(4) 0.3914(3) 0.26433(17) 0.0238(15) Uani 1 1 d . .
N3 N 0.4802(5) 0.7229(3) 0.36132(17) 0.0253(15) Uani 1 1 d . .
N4 N 0.2289(5) 0.6168(3) 0.23541(18) 0.0241(15) Uani 1 1 d . .
N5 N 0.8981(5) 0.8840(3) 0.20737(18) 0.0295(16) Uani 1 1 d . .
N6 N 0.6248(5) 0.8902(3) 0.25445(19) 0.0300(16) Uani 1 1 d . .
H6B H 0.6139 0.9193 0.2783 0.036 Uiso 1 1 calc R U
N7 N 0.1570(5) 0.1373(3) 0.30439(19) 0.0310(16) Uani 1 1 d . .
N8 N 0.4231(5) 0.1323(3) 0.25136(19) 0.0286(16) Uani 1 1 d . .
H8B H 0.4359 0.1039 0.2279 0.034 Uiso 1 1 calc R U
N1S N 0.2065(10) 0.1915(6) 0.9473(3) 0.143(6) Uani 1 1 d . .
O1 O 0.4971(3) 0.5283(2) 0.19552(12) 0.0181(11) Uani 1 1 d . .
O2 O 0.6711(3) 0.5342(2) 0.24472(13) 0.0180(11) Uani 1 1 d . .
O3 O 0.5552(3) 0.4970(2) 0.30877(13) 0.0222(12) Uani 1 1 d . .
O4 O 0.3723(3) 0.4849(2) 0.26177(13) 0.0195(11) Uani 1 1 d . .
O5 O 0.4881(3) 0.4077(2) 0.23339(13) 0.0196(11) Uani 1 1 d . .
O6 O 0.5478(3) 0.6175(2) 0.26689(12) 0.0173(11) Uani 1 1 d . .
O7 O 0.2685(3) 0.3820(2) 0.18887(13) 0.0224(12) Uani 1 1 d . .
O8 O 0.7654(3) 0.6361(2) 0.31996(13) 0.0194(11) Uani 1 1 d . .
O9 O 0.4036(3) 0.3769(2) 0.29733(13) 0.0206(11) Uani 1 1 d . .
O10 O 0.6563(3) 0.6457(2) 0.20888(13) 0.0192(11) Uani 1 1 d . .
O11 O 0.7341(3) 0.7422(2) 0.29090(13) 0.0200(11) Uani 1 1 d . .
O12 O 0.3130(3) 0.2794(2) 0.21589(13) 0.0245(12) Uani 1 1 d . .
O13 O 0.1963(3) 0.3350(2) 0.25355(13) 0.0246(12) Uani 1 1 d . .
H13A H 0.1919 0.3659 0.2785 0.029 Uiso 1 1 calc R U
O14 O 0.8537(3) 0.6825(2) 0.25743(13) 0.0211(11) Uani 1 1 d . .
H14B H 0.8597 0.6523 0.2327 0.025 Uiso 1 1 calc R U
O15 O 0.3906(3) 0.3526(2) 0.14996(13) 0.0248(12) Uani 1 1 d . .
H15B H 0.3890 0.3402 0.1200 0.030 Uiso 1 1 calc R U
O16 O 0.6359(3) 0.6853(3) 0.35175(13) 0.0240(12) Uani 1 1 d . .
H16B H 0.6312 0.6726 0.3779 0.029 Uiso 1 1 calc R U
O17 O 0.6368(3) 0.3763(2) 0.21727(13) 0.0218(12) Uani 1 1 d . .
O18 O 0.5754(3) 0.4478(2) 0.15277(13) 0.0232(12) Uani 1 1 d . .
O19 O 0.4553(4) 0.2420(2) 0.19350(14) 0.0276(13) Uani 1 1 d . .
O20 O 0.8582(3) 0.5387(2) 0.28404(13) 0.0200(11) Uani 1 1 d . .
O21 O 0.6808(3) 0.4354(2) 0.30729(13) 0.0213(11) Uani 1 1 d . .
O22 O 0.3943(3) 0.6440(2) 0.28224(13) 0.0210(11) Uani 1 1 d . .
O23 O 0.4652(3) 0.5771(2) 0.34881(13) 0.0204(11) Uani 1 1 d . .
O24 O 0.5811(3) 0.7824(2) 0.30882(14) 0.0243(12) Uani 1 1 d . .
O25 O 0.1729(3) 0.4697(2) 0.22404(13) 0.0222(11) Uani 1 1 d . .
O26 O 0.3453(3) 0.5657(2) 0.19515(13) 0.0203(11) Uani 1 1 d . .
O27 O 0.7464(3) 0.8318(3) 0.23935(13) 0.0259(12) Uani 1 1 d . .
O28 O 0.7967(4) 0.7312(3) 0.18148(14) 0.0302(13) Uani 1 1 d . .
O29 O 1.0066(4) 0.8018(3) 0.23510(15) 0.0340(14) Uani 1 1 d . .
O30 O 0.5353(4) 0.7339(2) 0.22610(14) 0.0263(12) Uani 1 1 d . .
O31 O 0.3014(4) 0.1902(2) 0.26795(14) 0.0289(13) Uani 1 1 d . .
O32 O 0.2450(4) 0.2898(3) 0.33187(15) 0.0418(15) Uani 1 1 d . .
O33 O 0.0413(4) 0.2171(3) 0.27613(16) 0.0372(14) Uani 1 1 d . .
O34 O 0.5099(3) 0.2890(2) 0.28139(13) 0.0228(12) Uani 1 1 d . .
O35 O 0.5645(4) 0.5818(3) 0.12411(13) 0.0276(13) Uani 1 1 d . .
O36 O 0.4808(4) 0.6403(3) 0.15065(14) 0.0262(12) Uani 1 1 d . .
O37 O 0.4768(4) 0.4504(3) 0.38351(13) 0.0255(12) Uani 1 1 d . .
O38 O 0.5808(4) 0.4031(3) 0.36543(14) 0.0322(13) Uani 1 1 d . .
O39 O 0.7487(4) 0.5718(3) 0.16860(14) 0.0270(13) Uani 1 1 d . .
O40 O 0.7907(3) 0.4825(2) 0.19540(14) 0.0251(12) Uani 1 1 d . .
O41 O 0.2977(4) 0.4446(3) 0.33540(13) 0.0252(12) Uani 1 1 d . .
O42 O 0.2517(3) 0.5331(3) 0.31038(14) 0.0248(12) Uani 1 1 d . .
O43 O 0.3172(4) 0.4715(3) 0.10413(14) 0.0311(13) Uani 1 1 d . .
O44 O 0.3689(4) 0.3901(3) 0.07309(15) 0.0360(14) Uani 1 1 d . .
O45 O 0.6916(4) 0.6002(3) 0.40082(14) 0.0326(13) Uani 1 1 d . .
O46 O 0.8117(4) 0.7107(3) 0.40449(14) 0.0303(13) Uani 1 1 d . .
O47 O 0.8328(4) 0.5476(3) 0.38460(15) 0.0336(13) Uani 1 1 d . .
O48 O 0.9584(4) 0.6378(3) 0.37453(14) 0.0295(13) Uani 1 1 d . .
O49 O 0.2354(4) 0.1857(3) 0.13189(14) 0.0292(13) Uani 1 1 d . .
O50 O 0.2699(4) 0.1213(3) 0.18071(16) 0.0315(13) Uani 1 1 d . .
O51 O 0.8035(4) 0.8337(3) 0.37444(14) 0.0289(13) Uani 1 1 d . .
O52 O 0.7716(4) 0.8991(2) 0.32608(15) 0.0267(12) Uani 1 1 d . .
O53 O 0.1086(4) 0.2399(3) 0.17280(15) 0.0294(13) Uani 1 1 d . .
O54 O 0.0885(4) 0.1438(3) 0.20642(16) 0.0344(14) Uani 1 1 d . .
O55 O 0.9255(4) 0.7701(3) 0.34266(14) 0.0275(12) Uani 1 1 d . .
O56 O 0.9542(4) 0.8633(3) 0.30760(15) 0.0315(13) Uani 1 1 d . .
O57 O 0.1875(4) 0.3007(3) 0.10890(14) 0.0265(12) Uani 1 1 d . .
O58 O 0.0948(4) 0.3595(3) 0.12968(15) 0.0365(15) Uani 1 1 d . .
O59 O -0.0202(4) 0.3203(3) 0.19685(16) 0.0367(14) Uani 1 1 d . .
O60 O -0.0967(4) 0.2095(3) 0.21183(17) 0.0447(16) Uani 1 1 d . .
O61 O 1.0576(4) 0.6970(3) 0.30953(15) 0.0300(13) Uani 1 1 d . .
O62 O 1.1436(4) 0.8062(3) 0.29768(17) 0.0396(14) Uani 1 1 d . .
O1S O 0.2842(7) 0.8796(7) 0.1870(4) 0.185(5) Uani 1 1 d . .
O2S O 0.3126(5) 0.8609(3) 0.2740(2) 0.071(2) Uani 1 1 d . .
O3S O 0.7358(6) 0.1576(4) 0.2363(2) 0.097(3) Uani 1 1 d . .
O4S O 0.7677(6) 0.1353(5) 0.3167(3) 0.128(3) Uani 1 1 d . .
O5S O 0.4691(10) 0.0132(5) 0.2111(3) 0.221(7) Uani 1 1 d . .

loop_
_atom_site_aniso_label
_atom_site_aniso_U_11
_atom_site_aniso_U_22
_atom_site_aniso_U_33
_atom_site_aniso_U_23
_atom_site_aniso_U_13
_atom_site_aniso_U_12
Mn1 0.0203(6) 0.0186(5) 0.0195(5) 0.0089(4) 0.0087(5) 0.0099(5)
Mn2A 0.0211(7) 0.0205(6) 0.0230(6) 0.0109(5) 0.0086(5) 0.0103(5)
Mn2B 0.0183(7) 0.0182(6) 0.0215(6) 0.0087(5) 0.0076(5) 0.0083(5)
Mn3A 0.0238(8) 0.0248(6) 0.0228(6) 0.0109(5) 0.0117(5) 0.0136(6)
Mn3B 0.0228(7) 0.0227(6) 0.0216(6) 0.0094(5) 0.0104(5) 0.0136(6)
Mn4A 0.0195(7) 0.0202(6) 0.0242(6) 0.0103(5) 0.0080(5) 0.0107(5)
Mn4B 0.0224(7) 0.0205(6) 0.0226(6) 0.0098(5) 0.0099(5) 0.0134(5)
Mn5A 0.0242(8) 0.0206(6) 0.0318(7) 0.0106(5) 0.0097(6) 0.0122(6)
Mn5B 0.0255(8) 0.0198(6) 0.0293(7) 0.0086(5) 0.0099(6) 0.0108(6)
Mn6A 0.0233(8) 0.0242(6) 0.0205(6) 0.0087(5) 0.0085(5) 0.0103(6)
Mn6B 0.0236(8) 0.0238(6) 0.0219(6) 0.0084(5) 0.0075(5) 0.0074(6)
Mn7A 0.0191(7) 0.0219(6) 0.0256(6) 0.0104(5) 0.0103(5) 0.0125(5)
Mn7B 0.0151(7) 0.0206(6) 0.0238(6) 0.0090(5) 0.0071(5) 0.0101(5)
Mn8A 0.0218(8) 0.0236(6) 0.0254(6) 0.0091(5) 0.0077(5) 0.0120(6)
Mn8B 0.0212(8) 0.0204(6) 0.0228(6) 0.0057(5) 0.0072(5) 0.0079(5)
Mn9A 0.0249(8) 0.0238(6) 0.0344(7) 0.0133(5) 0.0102(6) 0.0093(6)
Mn9B 0.0244(8) 0.0240(6) 0.0309(7) 0.0135(5) 0.0103(6) 0.0102(6)
Mn10 0.0202(7) 0.0259(6) 0.0233(6) 0.0061(5) 0.0082(5) 0.0123(6)
Mn11 0.0196(7) 0.0238(6) 0.0262(6) 0.0042(5) 0.0109(5) 0.0096(6)
Mn12 0.0201(8) 0.0264(7) 0.0288(7) 0.0083(5) 0.0087(6) 0.0114(6)
Mn13 0.0178(7) 0.0212(6) 0.0258(6) 0.0095(5) 0.0072(5) 0.0077(5)
C1 0.028(5) 0.031(5) 0.030(4) 0.001(3) 0.009(4) 0.015(4)
C2 0.016(5) 0.025(4) 0.036(5) 0.002(3) 0.003(4) 0.016(4)
C3 0.044(6) 0.029(4) 0.036(5) 0.017(4) 0.021(4) 0.031(4)
C4 0.020(5) 0.042(5) 0.021(4) 0.004(3) 0.010(4) 0.013(4)
C5 0.027(5) 0.029(4) 0.026(4) 0.004(3) 0.006(4) 0.011(4)
C6 0.020(5) 0.029(5) 0.043(5) -0.009(4) 0.006(4) 0.008(4)
C7 0.034(6) 0.020(4) 0.051(5) 0.007(4) 0.018(4) 0.012(4)
C8 0.013(5) 0.033(5) 0.027(4) 0.009(3) 0.005(3) 0.010(4)
C9 0.016(5) 0.031(4) 0.035(5) 0.008(3) 0.005(4) 0.014(4)
C10 0.026(5) 0.023(4) 0.030(4) 0.006(3) 0.010(4) 0.016(4)
C11 0.021(5) 0.035(5) 0.030(4) 0.014(4) 0.004(4) 0.017(4)
C12 0.036(6) 0.028(4) 0.030(5) 0.002(3) 0.016(4) 0.019(4)
C13 0.028(5) 0.023(4) 0.035(5) 0.005(3) 0.012(4) 0.020(4)
C14 0.024(5) 0.032(4) 0.035(5) 0.011(4) 0.018(4) 0.018(4)
C15 0.028(5) 0.039(5) 0.028(4) -0.005(4) 0.016(4) 0.013(4)
C16 0.033(6) 0.041(5) 0.029(4) 0.014(4) 0.021(4) 0.020(4)
C17 0.061(7) 0.025(5) 0.030(5) -0.006(4) 0.017(5) 0.013(5)
C18 0.060(7) 0.019(4) 0.048(5) -0.002(4) 0.030(5) 0.014(5)
C19 0.018(5) 0.028(4) 0.044(5) 0.012(4) 0.016(4) 0.016(4)
C20 0.026(5) 0.035(5) 0.035(5) 0.013(4) 0.015(4) 0.020(4)
C21 0.017(5) 0.027(4) 0.042(5) 0.021(4) 0.014(4) 0.011(4)
C22 0.033(6) 0.051(5) 0.021(4) 0.016(4) 0.005(4) 0.029(5)
C23 0.043(7) 0.030(5) 0.061(6) 0.023(4) 0.015(5) 0.012(5)
C24 0.047(7) 0.030(5) 0.057(6) 0.034(4) 0.031(5) 0.028(5)
C25 0.042(6) 0.029(5) 0.062(6) 0.021(4) 0.022(5) 0.017(5)
C26 0.040(6) 0.051(6) 0.034(5) 0.023(4) 0.008(4) 0.013(5)
C27 0.041(6) 0.030(5) 0.037(5) 0.013(4) 0.014(4) 0.016(4)
C28 0.028(6) 0.029(5) 0.053(6) 0.020(4) 0.009(4) 0.003(4)
C29 0.035(6) 0.040(5) 0.071(6) 0.024(5) 0.018(5) 0.018(5)
C30 0.045(7) 0.025(5) 0.051(5) 0.025(4) 0.013(5) 0.015(5)
C31 0.047(6) 0.028(5) 0.032(5) 0.019(4) 0.006(4) 0.019(4)
C32 0.035(6) 0.028(5) 0.049(6) 0.013(4) 0.015(5) 0.007(4)
C33 0.031(6) 0.028(5) 0.051(5) 0.019(4) 0.018(5) 0.009(4)
C34 0.054(7) 0.018(4) 0.050(5) 0.017(4) 0.021(5) 0.019(4)
C35 0.040(6) 0.030(5) 0.042(5) 0.019(4) 0.013(4) 0.008(4)
C36 0.043(6) 0.041(5) 0.032(5) 0.022(4) 0.016(4) 0.020(5)
C37 0.045(7) 0.041(5) 0.043(5) 0.021(4) 0.018(5) 0.022(5)
C38 0.038(6) 0.048(6) 0.069(6) 0.031(5) 0.037(5) 0.015(5)
C39 0.025(6) 0.037(5) 0.048(5) 0.016(4) 0.008(4) 0.020(4)
C40 0.032(5) 0.019(4) 0.028(4) 0.015(3) 0.005(4) 0.010(4)
C41 0.027(5) 0.035(5) 0.031(4) 0.021(4) 0.012(4) 0.023(4)
C42 0.046(6) 0.054(6) 0.027(5) 0.015(4) 0.010(4) 0.034(5)
C43 0.057(7) 0.074(7) 0.031(5) 0.024(4) 0.014(5) 0.050(6)
C44 0.108(10) 0.118(9) 0.023(5) 0.025(5) 0.026(6) 0.088(8)
C45 0.206(17) 0.198(14) 0.048(7) 0.065(8) 0.055(9) 0.172(14)
C46 0.238(18) 0.219(15) 0.057(8) 0.081(9) 0.067(10) 0.202(15)
C47 0.135(12) 0.119(9) 0.049(6) 0.038(6) 0.047(7) 0.112(9)
C48 0.030(6) 0.036(5) 0.031(5) 0.016(4) 0.012(4) 0.008(4)
C49 0.046(6) 0.049(5) 0.025(4) 0.022(4) 0.016(4) 0.032(5)
C50 0.070(9) 0.140(10) 0.045(6) 0.044(6) 0.031(6) 0.069(8)
C51 0.094(11) 0.177(13) 0.042(7) 0.059(7) 0.039(7) 0.084(10)
C52 0.078(10) 0.132(11) 0.037(6) 0.047(6) 0.019(6) 0.054(9)
C53 0.057(9) 0.141(11) 0.039(6) 0.040(6) 0.020(6) 0.042(8)
C54 0.040(7) 0.112(9) 0.038(6) 0.032(5) 0.015(5) 0.038(7)
C55 0.028(5) 0.020(4) 0.021(4) -0.004(3) 0.005(4) 0.010(4)
C56 0.023(5) 0.057(6) 0.019(4) 0.021(4) 0.012(4) 0.029(4)
C57 0.035(6) 0.032(5) 0.063(6) 0.023(4) 0.027(5) 0.016(4)
C58 0.055(8) 0.113(9) 0.073(7) 0.067(7) 0.048(6) 0.055(7)
C59 0.037(7) 0.117(9) 0.063(7) 0.048(6) 0.035(5) 0.052(7)
C60 0.048(7) 0.080(7) 0.035(5) 0.026(5) 0.027(5) 0.042(6)
C61 0.030(6) 0.045(5) 0.028(5) 0.001(4) 0.007(4) 0.021(4)
C62 0.032(6) 0.040(5) 0.023(4) 0.011(4) 0.016(4) 0.018(4)
C63 0.031(6) 0.037(5) 0.016(4) 0.013(3) 0.004(4) 0.016(4)
C64 0.063(8) 0.038(5) 0.077(7) 0.037(5) 0.045(6) 0.031(5)
C65 0.064(8) 0.072(7) 0.073(7) 0.052(6) 0.054(6) 0.035(6)
C66 0.033(6) 0.090(8) 0.046(6) 0.046(6) 0.025(5) 0.032(6)
C67 0.051(8) 0.078(8) 0.054(6) 0.018(5) 0.029(5) 0.048(6)
C68 0.035(6) 0.050(6) 0.045(5) 0.016(4) 0.018(5) 0.031(5)
C69 0.020(5) 0.033(5) 0.032(5) 0.006(4) 0.008(4) 0.007(4)
C70 0.028(5) 0.049(5) 0.023(4) 0.010(4) 0.006(4) 0.017(4)
C71 0.106(10) 0.133(10) 0.025(5) 0.029(6) 0.028(6) 0.098(9)
C72 0.183(15) 0.267(17) 0.051(7) 0.071(9) 0.063(8) 0.204(15)
C73 0.104(11) 0.195(14) 0.043(7) 0.058(8) 0.035(7) 0.107(11)
C74 0.031(6) 0.104(8) 0.031(5) 0.028(5) 0.013(4) 0.038(6)
C75 0.030(6) 0.056(6) 0.038(5) 0.009(4) 0.018(4) 0.017(5)
C76 0.026(5) 0.044(5) 0.025(4) 0.011(4) 0.008(4) 0.021(4)
C77 0.032(6) 0.066(7) 0.028(5) 0.004(4) 0.002(4) 0.013(5)
C78 0.058(8) 0.068(7) 0.023(5) 0.016(5) 0.010(5) 0.003(6)
C79 0.078(10) 0.091(9) 0.048(7) 0.026(6) 0.031(7) 0.028(8)
C80 0.103(13) 0.147(13) 0.039(7) 0.022(8) 0.015(8) -0.008(10)
C81 0.126(14) 0.133(12) 0.037(7) -0.015(7) 0.005(8) -0.051(10)
C82 0.109(12) 0.154(12) 0.017(6) -0.016(6) 0.012(7) -0.069(9)
C83 0.030(6) 0.026(5) 0.034(5) 0.005(4) 0.007(4) 0.020(4)
C84 0.021(6) 0.058(6) 0.040(5) 0.016(4) 0.008(4) 0.016(5)
C85 0.075(9) 0.097(9) 0.036(6) 0.025(6) -0.002(6) -0.029(7)
C86 0.098(12) 0.218(16) 0.052(8) 0.075(9) -0.029(7) -0.099(11)
C87 0.088(12) 0.209(16) 0.037(7) 0.060(8) -0.022(7) -0.064(11)
C88 0.047(7) 0.080(8) 0.027(5) 0.003(5) -0.010(5) 0.000(6)
C89 0.030(6) 0.049(6) 0.033(5) 0.015(4) 0.011(4) 0.008(5)
C90 0.033(6) 0.029(5) 0.039(5) 0.010(4) 0.015(4) 0.016(4)
C91 0.037(6) 0.033(5) 0.044(6) -0.003(4) -0.003(5) 0.016(5)
C92 0.100(10) 0.047(6) 0.043(6) 0.011(5) 0.014(6) 0.023(7)
C93 0.158(15) 0.082(9) 0.036(7) -0.007(6) -0.014(7) 0.040(10)
C94 0.224(19) 0.064(9) 0.056(8) -0.002(7) -0.009(10) 0.048(11)
C95 0.227(19) 0.039(7) 0.073(9) -0.009(6) -0.033(10) 0.038(10)
C96 0.107(11) 0.035(6) 0.053(7) -0.004(5) -0.025(6) 0.011(7)
C97 0.019(5) 0.024(4) 0.040(5) 0.008(4) 0.008(4) 0.013(4)
C98 0.033(6) 0.031(5) 0.035(5) -0.010(4) 0.001(4) 0.010(4)
C99 0.084(9) 0.034(6) 0.048(6) -0.012(5) -0.001(6) 0.022(6)
C100 0.131(12) 0.047(7) 0.052(7) -0.002(5) -0.019(7) 0.038(8)
C101 0.147(14) 0.038(7) 0.075(9) -0.020(6) -0.003(9) 0.013(8)
C102 0.196(17) 0.025(6) 0.085(9) -0.001(6) -0.028(10) 0.020(8)
C103 0.137(12) 0.018(5) 0.055(7) 0.001(5) 0.001(7) 0.010(6)
C104 0.018(5) 0.028(5) 0.037(5) 0.002(4) 0.014(4) 0.005(4)
C105 0.047(7) 0.021(4) 0.042(5) 0.000(4) 0.019(5) 0.009(4)
C106 0.027(6) 0.044(5) 0.035(5) 0.011(4) 0.018(4) 0.015(4)
C107 0.081(9) 0.047(6) 0.021(5) 0.005(4) 0.005(5) -0.002(6)
C108 0.099(11) 0.068(8) 0.023(6) -0.009(5) -0.002(6) -0.024(7)
C109 0.138(13) 0.041(6) 0.037(6) 0.010(5) 0.014(7) -0.014(7)
C110 0.081(9) 0.033(5) 0.034(5) 0.015(4) 0.014(5) -0.005(5)
C111 0.026(5) 0.026(5) 0.033(5) 0.001(4) 0.015(4) 0.011(4)
C112 0.031(6) 0.023(4) 0.027(5) 0.000(4) 0.007(4) -0.001(4)
C113 0.044(7) 0.038(5) 0.040(5) 0.010(4) 0.001(5) 0.007(5)
C114 0.054(8) 0.036(6) 0.039(6) 0.005(4) 0.003(5) -0.003(5)
C115 0.080(10) 0.063(8) 0.049(7) -0.003(6) -0.014(6) -0.009(7)
C116 0.128(13) 0.042(7) 0.064(8) 0.013(6) -0.038(8) -0.041(7)
C117 0.080(9) 0.032(5) 0.047(6) 0.014(5) -0.004(6) -0.017(6)
C118 0.029(6) 0.047(6) 0.033(5) 0.015(4) 0.000(4) 0.018(5)
C119 0.072(8) 0.078(7) 0.040(5) 0.015(5) 0.011(5) 0.059(6)
C120 0.039(6) 0.056(6) 0.036(5) 0.004(4) 0.006(4) 0.017(5)
C121 0.081(9) 0.112(9) 0.034(6) 0.001(6) 0.008(6) 0.034(7)
C122 0.199(13) 0.203(12) 0.066(8) 0.017(8) 0.008(8) 0.146(10)
C123 0.211(13) 0.269(13) 0.105(10) 0.017(9) 0.002(8) 0.200(11)
C124 0.174(12) 0.245(12) 0.089(8) 0.003(8) -0.002(8) 0.179(10)
C125 0.041(7) 0.050(6) 0.055(6) 0.007(5) 0.011(5) 0.038(6)
C126 0.035(7) 0.051(6) 0.047(6) -0.002(5) 0.009(5) 0.027(5)
C127 0.053(8) 0.057(6) 0.061(7) 0.012(5) 0.022(6) 0.038(6)
C128 0.065(9) 0.103(10) 0.045(7) 0.010(6) 0.016(6) 0.055(8)
C129 0.056(9) 0.084(9) 0.068(8) -0.013(7) 0.009(7) 0.046(8)
C130 0.046(8) 0.089(10) 0.080(9) -0.031(7) 0.003(7) 0.031(7)
C131 0.045(7) 0.058(7) 0.050(6) 0.001(5) 0.009(5) 0.026(6)
C132 0.014(5) 0.031(5) 0.040(5) 0.010(4) 0.014(4) 0.002(4)
C133 0.024(5) 0.028(5) 0.046(5) 0.000(4) 0.014(4) 0.017(4)
C134 0.026(6) 0.051(6) 0.039(5) 0.014(4) 0.015(4) 0.020(5)
C135 0.036(7) 0.076(7) 0.032(5) 0.020(5) 0.008(5) 0.032(6)
C136 0.029(6) 0.059(7) 0.031(5) -0.009(5) -0.006(4) 0.006(5)
C137 0.033(7) 0.059(7) 0.062(7) -0.023(6) 0.007(6) 0.010(5)
C138 0.042(7) 0.033(5) 0.071(7) 0.006(5) 0.026(6) 0.019(5)
C1S 0.093(12) 0.038(7) 0.107(11) -0.006(7) -0.026(9) 0.002(7)
C2S 0.134(14) 0.086(9) 0.059(8) 0.014(7) -0.021(8) 0.015(9)
N1 0.019(4) 0.031(4) 0.027(4) 0.004(3) 0.010(3) 0.009(3)
N2 0.015(4) 0.029(4) 0.030(4) 0.010(3) 0.005(3) 0.011(3)
N3 0.025(4) 0.030(4) 0.025(4) 0.009(3) 0.013(3) 0.010(3)
N4 0.027(4) 0.024(3) 0.036(4) 0.018(3) 0.019(3) 0.018(3)
N5 0.018(4) 0.032(4) 0.035(4) 0.010(3) 0.007(3) 0.005(3)
N6 0.030(5) 0.017(3) 0.047(4) 0.006(3) 0.011(4) 0.012(3)
N7 0.020(4) 0.032(4) 0.040(4) 0.017(3) 0.009(3) 0.004(3)
N8 0.022(4) 0.024(4) 0.042(4) 0.016(3) 0.006(3) 0.010(3)
N1S 0.174(15) 0.098(9) 0.079(8) 0.000(7) -0.039(9) 0.001(9)
O1 0.022(3) 0.021(3) 0.016(3) 0.003(2) 0.007(2) 0.012(2)
O2 0.014(3) 0.023(3) 0.023(3) 0.010(2) 0.008(2) 0.010(2)
O3 0.016(3) 0.027(3) 0.028(3) 0.011(2) 0.007(2) 0.010(2)
O4 0.023(3) 0.018(3) 0.023(3) 0.007(2) 0.010(2) 0.011(2)
O5 0.026(3) 0.020(3) 0.020(3) 0.006(2) 0.009(2) 0.016(2)
O6 0.020(3) 0.016(3) 0.020(3) 0.005(2) 0.010(2) 0.009(2)
O7 0.016(3) 0.028(3) 0.027(3) 0.009(2) 0.008(2) 0.010(2)
O8 0.017(3) 0.017(3) 0.024(3) 0.010(2) 0.008(2) 0.004(2)
O9 0.022(3) 0.017(3) 0.025(3) 0.010(2) 0.006(2) 0.008(2)
O10 0.020(3) 0.019(3) 0.025(3) 0.009(2) 0.011(2) 0.011(2)
O11 0.019(3) 0.015(3) 0.030(3) 0.008(2) 0.014(2) 0.007(2)
O12 0.023(3) 0.026(3) 0.029(3) 0.010(2) 0.012(2) 0.010(3)
O13 0.024(3) 0.024(3) 0.027(3) 0.004(2) 0.011(2) 0.008(2)
O14 0.022(3) 0.019(3) 0.027(3) 0.009(2) 0.011(2) 0.009(2)
O15 0.018(3) 0.030(3) 0.021(3) 0.000(2) 0.004(2) 0.005(2)
O16 0.014(3) 0.042(3) 0.015(3) 0.002(2) 0.004(2) 0.009(3)
O17 0.014(3) 0.031(3) 0.029(3) 0.008(2) 0.007(2) 0.017(2)
O18 0.027(3) 0.029(3) 0.022(3) 0.007(2) 0.013(2) 0.016(3)
O19 0.030(4) 0.022(3) 0.039(3) 0.008(2) 0.013(3) 0.017(3)
O20 0.018(3) 0.021(3) 0.028(3) 0.015(2) 0.011(2) 0.010(2)
O21 0.012(3) 0.030(3) 0.027(3) 0.016(2) 0.003(2) 0.012(2)
O22 0.020(3) 0.018(3) 0.028(3) 0.005(2) 0.010(2) 0.010(2)
O23 0.019(3) 0.026(3) 0.020(3) 0.003(2) 0.011(2) 0.011(2)
O24 0.025(3) 0.020(3) 0.030(3) 0.003(2) 0.011(2) 0.010(2)
O25 0.013(3) 0.024(3) 0.034(3) 0.010(2) 0.010(2) 0.008(2)
O26 0.017(3) 0.028(3) 0.018(3) 0.004(2) 0.005(2) 0.011(2)
O27 0.027(4) 0.031(3) 0.027(3) 0.016(2) 0.012(3) 0.014(3)
O28 0.041(4) 0.034(3) 0.027(3) 0.018(2) 0.007(3) 0.025(3)
O29 0.030(4) 0.034(3) 0.049(3) 0.023(3) 0.026(3) 0.011(3)
O30 0.030(4) 0.027(3) 0.031(3) 0.013(2) 0.012(3) 0.017(3)
O31 0.032(4) 0.018(3) 0.044(3) 0.017(2) 0.014(3) 0.012(3)
O32 0.053(5) 0.029(3) 0.033(3) 0.009(2) -0.002(3) 0.008(3)
O33 0.030(4) 0.033(3) 0.053(4) 0.016(3) 0.018(3) 0.011(3)
O34 0.025(3) 0.020(3) 0.028(3) 0.016(2) 0.009(2) 0.010(2)
O35 0.032(4) 0.039(3) 0.027(3) 0.016(2) 0.017(3) 0.022(3)
O36 0.031(4) 0.035(3) 0.027(3) 0.016(2) 0.014(3) 0.023(3)
O37 0.026(4) 0.036(3) 0.024(3) 0.014(2) 0.012(2) 0.018(3)
O38 0.029(4) 0.055(4) 0.026(3) 0.013(3) 0.013(3) 0.026(3)
O39 0.029(4) 0.039(3) 0.030(3) 0.021(2) 0.020(3) 0.022(3)
O40 0.027(4) 0.023(3) 0.033(3) 0.013(2) 0.014(3) 0.014(3)
O41 0.029(4) 0.031(3) 0.030(3) 0.012(2) 0.017(3) 0.021(3)
O42 0.022(3) 0.034(3) 0.030(3) 0.014(2) 0.010(2) 0.020(3)
O43 0.036(4) 0.035(3) 0.023(3) 0.008(2) 0.008(3) 0.013(3)
O44 0.034(4) 0.048(4) 0.032(3) 0.011(3) 0.014(3) 0.020(3)
O45 0.028(4) 0.042(3) 0.026(3) 0.006(2) 0.009(3) 0.010(3)
O46 0.034(4) 0.029(3) 0.025(3) 0.009(2) 0.009(3) 0.007(3)
O47 0.026(4) 0.040(3) 0.036(3) 0.012(3) 0.007(3) 0.012(3)
O48 0.021(3) 0.040(3) 0.030(3) 0.016(2) 0.005(3) 0.012(3)
O49 0.035(4) 0.030(3) 0.029(3) 0.007(2) 0.010(3) 0.019(3)
O50 0.035(4) 0.020(3) 0.044(3) 0.012(3) 0.013(3) 0.012(3)
O51 0.033(4) 0.028(3) 0.028(3) 0.006(2) 0.010(3) 0.013(3)
O52 0.026(4) 0.025(3) 0.030(3) 0.008(2) 0.009(3) 0.009(3)
O53 0.021(3) 0.025(3) 0.044(3) 0.002(2) 0.008(3) 0.012(3)
O54 0.028(4) 0.036(3) 0.044(3) 0.016(3) 0.013(3) 0.012(3)
O55 0.020(3) 0.023(3) 0.034(3) 0.003(2) 0.004(3) 0.005(3)
O56 0.030(4) 0.029(3) 0.036(3) 0.010(2) 0.013(3) 0.009(3)
O57 0.022(3) 0.032(3) 0.024(3) 0.007(2) 0.001(2) 0.010(3)
O58 0.043(4) 0.054(4) 0.028(3) 0.011(3) 0.012(3) 0.035(3)
O59 0.028(4) 0.039(4) 0.047(4) 0.001(3) 0.014(3) 0.016(3)
O60 0.040(4) 0.040(4) 0.062(4) 0.020(3) 0.011(3) 0.023(3)
O61 0.012(3) 0.039(3) 0.041(3) 0.009(3) 0.010(3) 0.009(3)
O62 0.030(4) 0.035(3) 0.060(4) 0.021(3) 0.017(3) 0.014(3)
O1S 0.106(10) 0.259(13) 0.270(13) 0.209(11) 0.087(9) 0.097(9)
O2S 0.065(6) 0.068(5) 0.096(5) 0.036(4) 0.037(4) 0.029(4)
O3S 0.101(8) 0.082(6) 0.138(7) 0.049(5) 0.067(6) 0.040(5)
O4S 0.090(8) 0.159(9) 0.179(9) 0.106(7) 0.056(7) 0.065(7)
O5S 0.39(2) 0.112(8) 0.215(11) -0.019(7) 0.061(11) 0.186(11)

loop_
_atom_type_symbol
_atom_type_description
_atom_type_scat_dispersion_real
_atom_type_scat_dispersion_imag
_atom_type_scat_source
C C 0.0033 0.0016 'International Tables Vol C Tables 4.2.6.8 and 6.1.1.4'
H H 0.0000 0.0000 'International Tables Vol C Tables 4.2.6.8 and 6.1.1.4'
N N 0.0061 0.0033 'International Tables Vol C Tables 4.2.6.8 and 6.1.1.4'
O O 0.0106 0.0060 'International Tables Vol C Tables 4.2.6.8 and 6.1.1.4'
Mn Mn 0.3368 0.7283 'International Tables Vol C Tables 4.2.6.8 and 6.1.1.4'

loop_
_geom_angle_atom_site_label_1
_geom_angle_atom_site_label_2
_geom_angle_atom_site_label_3
_geom_angle
O5 Mn1 O6 174.1(2)
O5 Mn1 O1 92.05(17)
O6 Mn1 O1 84.09(17)
O5 Mn1 O3 88.25(18)
O6 Mn1 O3 95.76(18)
O1 Mn1 O3 178.0(2)
O5 Mn1 O2 91.25(17)
O6 Mn1 O2 92.81(17)
O1 Mn1 O2 83.92(17)
O3 Mn1 O2 94.09(17)
O5 Mn1 O4 87.04(18)
O6 Mn1 O4 89.09(17)
O1 Mn1 O4 98.75(17)
O3 Mn1 O4 83.25(17)
O2 Mn1 O4 176.88(16)
O5 Mn1 Mn4B 132.86(13)
O6 Mn1 Mn4B 42.84(12)
O1 Mn1 Mn4B 41.40(12)
O3 Mn1 Mn4B 138.57(13)
O2 Mn1 Mn4B 90.42(11)
O4 Mn1 Mn4B 92.65(10)
O5 Mn1 Mn4A 48.74(13)
O6 Mn1 Mn4A 135.49(13)
O1 Mn1 Mn4A 140.31(12)
O3 Mn1 Mn4A 39.75(13)
O2 Mn1 Mn4A 90.24(11)
O4 Mn1 Mn4A 86.67(11)
Mn4B Mn1 Mn4A 178.25(5)
O5 Mn1 Mn2B 130.92(15)
O6 Mn1 Mn2B 53.34(14)
O1 Mn1 Mn2B 84.76(14)
O3 Mn1 Mn2B 93.54(15)
O2 Mn1 Mn2B 39.67(11)
O4 Mn1 Mn2B 141.91(11)
Mn4B Mn1 Mn2B 65.16(4)
Mn4A Mn1 Mn2B 114.54(5)
O5 Mn1 Mn2A 48.56(14)
O6 Mn1 Mn2A 127.42(14)
O1 Mn1 Mn2A 97.62(14)
O3 Mn1 Mn2A 84.06(15)
O2 Mn1 Mn2A 139.76(11)
O4 Mn1 Mn2A 38.49(10)
Mn4B Mn1 Mn2A 117.11(5)
Mn4A Mn1 Mn2A 63.15(4)
Mn2B Mn1 Mn2A 177.53(5)
O5 Mn1 Mn3B 91.78(13)
O6 Mn1 Mn3B 88.00(13)
O1 Mn1 Mn3B 38.43(14)
O3 Mn1 Mn3B 139.58(15)
O2 Mn1 Mn3B 45.49(11)
O4 Mn1 Mn3B 137.13(11)
Mn4B Mn1 Mn3B 58.13(3)
Mn4A Mn1 Mn3B 123.32(4)
Mn2B Mn1 Mn3B 57.23(4)
Mn2A Mn1 Mn3B 124.53(4)
O5 Mn1 Mn3A 88.36(13)
O6 Mn1 Mn3A 91.96(13)
O1 Mn1 Mn3A 142.54(14)
O3 Mn1 Mn3A 39.45(14)
O2 Mn1 Mn3A 133.54(11)
O4 Mn1 Mn3A 43.85(11)
Mn4B Mn1 Mn3A 122.35(4)
Mn4A Mn1 Mn3A 56.18(3)
Mn2B Mn1 Mn3A 122.03(4)
Mn2A Mn1 Mn3A 56.19(4)
Mn3B Mn1 Mn3A 179.02(5)
O7 Mn2A O12 82.32(19)
O7 Mn2A O4 92.27(18)
O12 Mn2A O4 169.32(19)
O7 Mn2A O9 178.84(18)
O12 Mn2A O9 98.55(18)
O4 Mn2A O9 86.99(18)
O7 Mn2A O13 84.68(19)
O12 Mn2A O13 87.33(19)
O4 Mn2A O13 101.39(18)
O9 Mn2A O13 94.59(19)
O7 Mn2A O5 100.27(18)
O12 Mn2A O5 85.41(18)
O4 Mn2A O5 86.51(17)
O9 Mn2A O5 80.58(17)
O13 Mn2A O5 170.58(15)
O7 Mn2A Mn8A 41.15(13)
O12 Mn2A Mn8A 41.43(13)
O4 Mn2A Mn8A 131.75(13)
O9 Mn2A Mn8A 139.79(13)
O13 Mn2A Mn8A 88.24(12)
O5 Mn2A Mn8A 90.29(11)
O7 Mn2A Mn3A 139.47(13)
O12 Mn2A Mn3A 138.20(14)
O4 Mn2A Mn3A 47.90(13)
O9 Mn2A Mn3A 39.66(12)
O13 Mn2A Mn3A 95.14(12)
O5 Mn2A Mn3A 86.32(11)
Mn8A Mn2A Mn3A 176.60(5)
O7 Mn2A Mn1 98.91(15)
O12 Mn2A Mn1 122.77(15)
O4 Mn2A Mn1 48.81(14)
O9 Mn2A Mn1 81.27(14)
O13 Mn2A Mn1 149.89(12)
O5 Mn2A Mn1 37.70(10)
Mn8A Mn2A Mn1 114.14(5)
Mn3A Mn2A Mn1 62.85(4)
O7 Mn2A Mn4A 144.74(14)
O12 Mn2A Mn4A 90.92(15)
O4 Mn2A Mn4A 88.21(14)
O9 Mn2A Mn4A 36.16(14)
O13 Mn2A Mn4A 129.74(12)
O5 Mn2A Mn4A 44.55(11)
Mn8A Mn2A Mn4A 121.21(4)
Mn3A Mn2A Mn4A 56.10(3)
Mn1 Mn2A Mn4A 56.37(4)
O7 Mn2A Mn12 42.48(14)
O12 Mn2A Mn12 88.49(15)
O4 Mn2A Mn12 93.74(14)
O9 Mn2A Mn12 136.66(15)
O13 Mn2A Mn12 42.78(12)
O5 Mn2A Mn12 142.75(11)
Mn8A Mn2A Mn12 62.22(4)
Mn3A Mn2A Mn12 120.73(4)
Mn1 Mn2A Mn12 129.63(4)
Mn4A Mn2A Mn12 172.51(5)
O8 Mn2B O10 179.1(2)
O8 Mn2B O11 82.08(18)
O10 Mn2B O11 98.49(18)
O8 Mn2B O2 93.00(17)
O10 Mn2B O2 86.31(17)
O11 Mn2B O2 168.42(19)
O8 Mn2B O14 87.73(18)
O10 Mn2B O14 92.97(18)
O11 Mn2B O14 88.10(18)
O2 Mn2B O14 102.23(17)
O8 Mn2B O6 99.87(17)
O10 Mn2B O6 79.53(17)
O11 Mn2B O6 83.90(17)
O2 Mn2B O6 86.65(16)
O14 Mn2B O6 168.08(15)
O8 Mn2B Mn8B 40.81(12)
O10 Mn2B Mn8B 139.68(12)
O11 Mn2B Mn8B 41.53(13)
O2 Mn2B Mn8B 131.81(13)
O14 Mn2B Mn8B 90.88(12)
O6 Mn2B Mn8B 88.99(10)
O8 Mn2B Mn3B 141.96(13)
O10 Mn2B Mn3B 37.42(12)
O11 Mn2B Mn3B 135.76(14)
O2 Mn2B Mn3B 49.16(12)
O14 Mn2B Mn3B 95.96(12)
O6 Mn2B Mn3B 83.76(10)
Mn8B Mn2B Mn3B 172.64(5)
O8 Mn2B Mn1 96.07(14)
O10 Mn2B Mn1 83.05(14)
O11 Mn2B Mn1 122.31(14)
O2 Mn2B Mn1 47.54(13)
O14 Mn2B Mn1 149.58(12)
O6 Mn2B Mn1 39.29(9)
Mn8B Mn2B Mn1 111.58(5)
Mn3B Mn2B Mn1 63.10(4)
O8 Mn2B Mn13 45.95(14)
O10 Mn2B Mn13 134.64(14)
O11 Mn2B Mn13 90.73(14)
O2 Mn2B Mn13 93.35(13)
O14 Mn2B Mn13 42.78(11)
O6 Mn2B Mn13 145.81(10)
Mn8B Mn2B Mn13 65.81(4)
Mn3B Mn2B Mn13 121.32(4)
Mn1 Mn2B Mn13 128.01(4)
O8 Mn2B Mn4B 137.97(14)
O10 Mn2B Mn4B 41.47(13)
O11 Mn2B Mn4B 88.93(14)
O2 Mn2B Mn4B 87.75(13)
O14 Mn2B Mn4B 133.13(12)
O6 Mn2B Mn4B 38.17(10)
Mn8B Mn2B Mn4B 116.16(4)
Mn3B Mn2B Mn4B 56.87(3)
Mn1 Mn2B Mn4B 55.22(4)
Mn13 Mn2B Mn4B 175.90(5)
O23 Mn3A O9 173.3(2)
O23 Mn3A O41 94.62(19)
O9 Mn3A O41 91.40(19)
O23 Mn3A O3 91.54(19)
O9 Mn3A O3 82.29(19)
O41 Mn3A O3 173.00(18)
O23 Mn3A O37 92.00(18)
O9 Mn3A O37 91.27(18)
O41 Mn3A O37 86.88(18)
O3 Mn3A O37 96.25(18)
O23 Mn3A O4 96.24(17)
O9 Mn3A O4 80.67(16)
O41 Mn3A O4 91.22(18)
O3 Mn3A O4 84.79(17)
O37 Mn3A O4 171.67(17)
O23 Mn3A Mn4A 131.68(15)
O9 Mn3A Mn4A 43.00(14)
O41 Mn3A Mn4A 132.92(13)
O3 Mn3A Mn4A 41.73(12)
O37 Mn3A Mn4A 83.90(12)
O4 Mn3A Mn4A 91.51(11)
O23 Mn3A Mn2A 137.17(14)
O9 Mn3A Mn2A 40.23(13)
O41 Mn3A Mn2A 86.72(13)
O3 Mn3A Mn2A 86.50(13)
O37 Mn3A Mn2A 130.77(13)
O4 Mn3A Mn2A 40.95(11)
Mn4A Mn3A Mn2A 66.03(4)
O23 Mn3A Mn1 93.43(14)
O9 Mn3A Mn1 80.08(14)
O41 Mn3A Mn1 138.80(13)
O3 Mn3A Mn1 37.11(12)
O37 Mn3A Mn1 133.12(14)
O4 Mn3A Mn1 47.72(12)
Mn4A Mn3A Mn1 58.61(3)
Mn2A Mn3A Mn1 60.96(4)
O10 Mn3B O18 174.2(2)
O10 Mn3B O39 91.9(2)
O18 Mn3B O39 93.7(2)
O10 Mn3B O1 85.65(18)
O18 Mn3B O1 88.69(19)
O39 Mn3B O1 175.74(19)
O10 Mn3B O35 89.32(18)
O18 Mn3B O35 92.16(18)
O39 Mn3B O35 92.84(18)
O1 Mn3B O35 90.60(18)
O10 Mn3B O2 79.55(17)
O18 Mn3B O2 98.29(17)
O39 Mn3B O2 94.02(17)
O1 Mn3B O2 82.13(16)
O35 Mn3B O2 167.09(15)
O10 Mn3B Mn4B 47.53(14)
O18 Mn3B Mn4B 127.35(15)
O39 Mn3B Mn4B 137.88(14)
O1 Mn3B Mn4B 40.70(11)
O35 Mn3B Mn4B 78.25(12)
O2 Mn3B Mn4B 89.35(11)
O10 Mn3B Mn2B 38.79(13)
O18 Mn3B Mn2B 139.29(14)
O39 Mn3B Mn2B 90.42(14)
O1 Mn3B Mn2B 85.48(12)
O35 Mn3B Mn2B 128.09(13)
O2 Mn3B Mn2B 41.00(11)
Mn4B Mn3B Mn2B 65.62(4)
O10 Mn3B Mn1 81.03(14)
O18 Mn3B Mn1 93.57(14)
O39 Mn3B Mn1 139.62(13)
O1 Mn3B Mn1 36.52(12)
O35 Mn3B Mn1 126.48(13)
O2 Mn3B Mn1 45.62(12)
Mn4B Mn3B Mn1 56.73(3)
Mn2B Mn3B Mn1 59.67(4)
O34 Mn4A O3 173.9(2)
O34 Mn4A O9 93.48(19)
O3 Mn4A O9 84.11(18)
O34 Mn4A O21 100.68(19)
O3 Mn4A O21 82.21(19)
O9 Mn4A O21 165.16(18)
O34 Mn4A O38 98.87(18)
O3 Mn4A O38 86.84(18)
O9 Mn4A O38 93.12(18)
O21 Mn4A O38 80.44(18)
O34 Mn4A O5 93.99(17)
O3 Mn4A O5 80.18(17)
O9 Mn4A O5 82.13(17)
O21 Mn4A O5 101.09(17)
O38 Mn4A O5 166.55(16)
O34 Mn4A Mn3A 133.48(15)
O3 Mn4A Mn3A 45.48(14)
O9 Mn4A Mn3A 41.15(12)
O21 Mn4A Mn3A 124.06(13)
O38 Mn4A Mn3A 78.71(12)
O5 Mn4A Mn3A 89.60(11)
O34 Mn4A Mn1 133.72(14)
O3 Mn4A Mn1 40.58(13)
O9 Mn4A Mn1 84.17(12)
O21 Mn4A Mn1 89.14(12)
O38 Mn4A Mn1 127.40(13)
O5 Mn4A Mn1 39.81(11)
Mn3A Mn4A Mn1 65.21(4)
O34 Mn4A Mn6B 141.35(15)
O3 Mn4A Mn6B 43.34(14)
O9 Mn4A Mn6B 121.28(13)
O21 Mn4A Mn6B 43.89(12)
O38 Mn4A Mn6B 65.58(14)
O5 Mn4A Mn6B 106.17(13)
Mn3A Mn4A Mn6B 80.29(4)
Mn1 Mn4A Mn6B 71.44(4)
O34 Mn4A Mn2A 92.43(15)
O3 Mn4A Mn2A 82.39(14)
O9 Mn4A Mn2A 35.17(12)
O21 Mn4A Mn2A 146.69(12)
O38 Mn4A Mn2A 127.85(13)
O5 Mn4A Mn2A 47.08(12)
Mn3A Mn4A Mn2A 57.88(4)
Mn1 Mn4A Mn2A 60.47(4)
Mn6B Mn4A Mn2A 125.47(4)
O30 Mn4B O1 174.8(2)
O30 Mn4B O36 90.53(19)
O1 Mn4B O36 92.98(18)
O30 Mn4B O6 93.33(18)
O1 Mn4B O6 82.95(16)
O36 Mn4B O6 174.90(17)
O30 Mn4B O10 96.31(19)
O1 Mn4B O10 79.78(17)
O36 Mn4B O10 91.07(18)
O6 Mn4B O10 85.20(17)
O30 Mn4B O26 107.70(18)
O1 Mn4B O26 76.53(17)
O36 Mn4B O26 84.03(18)
O6 Mn4B O26 97.94(17)
O10 Mn4B O26 155.49(15)
O30 Mn4B Mn1 134.83(14)
O1 Mn4B Mn1 41.59(12)
O36 Mn4B Mn1 134.56(13)
O6 Mn4B Mn1 41.50(11)
O10 Mn4B Mn1 82.63(11)
O26 Mn4B Mn1 83.82(11)
O30 Mn4B Mn3B 133.89(16)
O1 Mn4B Mn3B 43.13(14)
O36 Mn4B Mn3B 81.95(13)
O6 Mn4B Mn3B 92.97(12)
O10 Mn4B Mn3B 38.98(11)
O26 Mn4B Mn3B 116.52(11)
Mn1 Mn4B Mn3B 65.14(4)
O30 Mn4B Mn2B 94.28(15)
O1 Mn4B Mn2B 80.52(14)
O36 Mn4B Mn2B 126.67(15)
O6 Mn4B Mn2B 49.72(13)
O10 Mn4B Mn2B 35.60(11)
O26 Mn4B Mn2B 142.53(11)
Mn1 Mn4B Mn2B 59.62(4)
Mn3B Mn4B Mn2B 57.51(4)
O12 Mn5A O31 86.28(19)
O12 Mn5A O19 93.03(19)
O31 Mn5A O19 178.4(2)
O12 Mn5A N8 167.7(2)
O31 Mn5A N8 82.1(2)
O19 Mn5A N8 98.6(2)
O12 Mn5A O50 90.99(19)
O31 Mn5A O50 91.2(2)
O19 Mn5A O50 90.3(2)
N8 Mn5A O50 85.2(2)
O12 Mn5A O34 104.22(18)
O31 Mn5A O34 93.64(19)
O19 Mn5A O34 85.08(19)
N8 Mn5A O34 80.7(2)
O50 Mn5A O34 164.29(16)
O27 Mn5B O24 175.5(2)
O27 Mn5B O11 85.28(19)
O24 Mn5B O11 97.85(19)
O27 Mn5B N6 82.3(2)
O24 Mn5B N6 94.8(2)
O11 Mn5B N6 166.7(2)
O27 Mn5B O52 92.0(2)
O24 Mn5B O52 91.19(19)
O11 Mn5B O52 90.77(19)
N6 Mn5B O52 85.0(2)
O27 Mn5B O30 95.94(19)
O24 Mn5B O30 80.20(19)
O11 Mn5B O30 104.95(18)
N6 Mn5B O30 81.1(2)
O52 Mn5B O30 162.91(17)
O43 Mn6A O7 121.6(2)
O43 Mn6A O1 114.82(19)
O7 Mn6A O1 122.38(17)
O43 Mn6A O26 100.74(17)
O7 Mn6A O26 101.65(17)
O1 Mn6A O26 77.71(16)
O43 Mn6A O15 95.12(17)
O7 Mn6A O15 72.77(16)
O1 Mn6A O15 92.19(16)
O26 Mn6A O15 163.67(16)
O43 Mn6A Mn8A 102.83(14)
O7 Mn6A Mn8A 33.82(11)
O1 Mn6A Mn8A 123.67(12)
O26 Mn6A Mn8A 135.21(13)
O15 Mn6A Mn8A 42.37(12)
O8 Mn6B O47 96.2(2)
O8 Mn6B O45 99.10(18)
O47 Mn6B O45 82.79(19)
O8 Mn6B O3 104.08(17)
O47 Mn6B O3 158.65(19)
O45 Mn6B O3 100.13(19)
O8 Mn6B O21 114.59(17)
O47 Mn6B O21 92.52(18)
O45 Mn6B O21 146.30(19)
O3 Mn6B O21 73.23(16)
O8 Mn6B Mn4A 127.33(13)
O47 Mn6B Mn4A 123.17(14)
O45 Mn6B Mn4A 117.63(16)
O3 Mn6B Mn4A 37.09(11)
O21 Mn6B Mn4A 40.38(12)
O4 Mn7A O25 102.45(19)
O4 Mn7A O22 99.12(19)
O25 Mn7A O22 156.17(18)
O4 Mn7A N4 174.2(2)
O25 Mn7A N4 81.8(2)
O22 Mn7A N4 77.5(2)
O4 Mn7A O26 91.82(17)
O25 Mn7A O26 98.82(18)
O22 Mn7A O26 90.45(18)
N4 Mn7A O26 83.54(19)
O4 Mn7A O42 91.91(17)
O25 Mn7A O42 84.04(18)
O22 Mn7A O42 85.25(18)
N4 Mn7A O42 92.50(18)
O26 Mn7A O42 174.70(16)
O2 Mn7B O20 99.77(19)
O2 Mn7B O17 99.25(19)
O20 Mn7B O17 160.16(17)
O2 Mn7B N2 173.9(2)
O20 Mn7B N2 82.7(2)
O17 Mn7B N2 78.9(2)
O2 Mn7B O40 95.23(17)
O20 Mn7B O40 87.36(18)
O17 Mn7B O40 85.33(18)
N2 Mn7B O40 90.39(19)
O2 Mn7B O21 93.03(17)
O20 Mn7B O21 96.12(18)
O17 Mn7B O21 88.46(18)
N2 Mn7B O21 81.18(19)
O40 Mn7B O21 170.37(15)
O7 Mn8A O12 82.76(18)
O7 Mn8A O57 91.08(19)
O12 Mn8A O57 171.74(19)
O7 Mn8A O49 176.4(2)
O12 Mn8A O49 98.59(19)
O57 Mn8A O49 87.25(19)
O7 Mn8A O15 82.15(18)
O12 Mn8A O15 94.76(19)
O57 Mn8A O15 89.82(19)
O49 Mn8A O15 101.00(19)
O7 Mn8A O53 87.55(18)
O12 Mn8A O53 89.98(19)
O57 Mn8A O53 84.23(19)
O49 Mn8A O53 89.13(19)
O15 Mn8A O53 168.01(16)
O7 Mn8A Mn2A 41.45(13)
O12 Mn8A Mn2A 41.56(13)
O57 Mn8A Mn2A 132.53(14)
O49 Mn8A Mn2A 140.11(14)
O15 Mn8A Mn2A 84.42(12)
O53 Mn8A Mn2A 91.93(12)
O7 Mn8A Mn12 43.74(15)
O12 Mn8A Mn12 90.17(13)
O57 Mn8A Mn12 81.57(14)
O49 Mn8A Mn12 132.79(16)
O15 Mn8A Mn12 124.51(12)
O53 Mn8A Mn12 44.31(11)
Mn2A Mn8A Mn12 64.12(4)
O7 Mn8A Mn6A 37.76(14)
O12 Mn8A Mn6A 101.54(14)
O57 Mn8A Mn6A 76.44(14)
O49 Mn8A Mn6A 144.36(15)
O15 Mn8A Mn6A 48.44(11)
O53 Mn8A Mn6A 119.79(12)
Mn2A Mn8A Mn6A 64.74(4)
Mn12 Mn8A Mn6A 76.40(4)
O8 Mn8B O11 83.38(17)
O8 Mn8B O51 172.5(2)
O11 Mn8B O51 97.78(18)
O8 Mn8B O46 93.68(18)
O11 Mn8B O46 175.8(2)
O51 Mn8B O46 85.52(19)
O8 Mn8B O16 90.74(19)
O11 Mn8B O16 92.88(19)
O51 Mn8B O16 96.62(19)
O46 Mn8B O16 84.1(2)
O8 Mn8B O55 85.74(18)
O11 Mn8B O55 90.52(19)
O51 Mn8B O55 86.81(19)
O46 Mn8B O55 92.3(2)
O16 Mn8B O55 174.80(18)
O8 Mn8B Mn2B 41.42(13)
O11 Mn8B Mn2B 42.23(12)
O51 Mn8B Mn2B 139.98(14)
O46 Mn8B Mn2B 134.50(14)
O16 Mn8B Mn2B 88.69(12)
O55 Mn8B Mn2B 91.19(12)
O13 Mn9A O31 121.18(19)
O13 Mn9A O54 110.55(18)
O31 Mn9A O54 97.23(18)
O13 Mn9A O33 86.66(18)
O31 Mn9A O33 149.44(18)
O54 Mn9A O33 82.59(19)
O13 Mn9A N7 148.8(2)
O31 Mn9A N7 74.3(2)
O54 Mn9A N7 92.4(2)
O33 Mn9A N7 75.2(2)
O13 Mn9A O32 81.18(17)
O31 Mn9A O32 89.08(19)
O54 Mn9A O32 160.5(2)
O33 Mn9A O32 82.68(19)
N7 Mn9A O32 71.6(2)
O14 Mn9B O56 103.28(18)
O14 Mn9B O27 124.53(18)
O56 Mn9B O27 100.73(18)
O14 Mn9B O28 81.95(16)
O56 Mn9B O28 168.3(2)
O27 Mn9B O28 84.40(17)
O14 Mn9B O29 85.17(17)
O56 Mn9B O29 83.80(19)
O27 Mn9B O29 146.93(17)
O28 Mn9B O29 86.20(18)
O14 Mn9B N5 148.24(19)
O56 Mn9B N5 97.6(2)
O27 Mn9B N5 73.46(19)
O28 Mn9B N5 73.59(19)
O29 Mn9B N5 73.47(19)
O5 Mn10 O15 93.42(19)
O5 Mn10 O17 89.94(19)
O15 Mn10 O17 174.0(2)
O5 Mn10 N1 171.0(2)
O15 Mn10 N1 94.3(2)
O17 Mn10 N1 82.8(2)
O5 Mn10 O18 109.05(17)
O15 Mn10 O18 86.19(19)
O17 Mn10 O18 87.98(19)
N1 Mn10 O18 76.12(19)
O5 Mn10 O19 98.70(18)
O15 Mn10 O19 93.46(19)
O17 Mn10 O19 90.98(18)
N1 Mn10 O19 76.2(2)
O18 Mn10 O19 152.23(16)
O16 Mn11 O22 171.4(2)
O16 Mn11 O6 96.88(19)
O22 Mn11 O6 90.26(19)
O16 Mn11 N3 89.2(2)
O22 Mn11 N3 83.9(2)
O6 Mn11 N3 173.2(2)
O16 Mn11 O24 85.6(2)
O22 Mn11 O24 97.81(18)
O6 Mn11 O24 100.13(17)
N3 Mn11 O24 77.37(19)
O16 Mn11 O23 84.17(19)
O22 Mn11 O23 89.29(18)
O6 Mn11 O23 106.26(16)
N3 Mn11 O23 77.16(19)
O24 Mn11 O23 152.64(16)
O59 Mn12 O25 100.70(19)
O59 Mn12 O13 104.93(19)
O25 Mn12 O13 88.69(17)
O59 Mn12 O53 91.84(19)
O25 Mn12 O53 166.08(19)
O13 Mn12 O53 82.18(17)
O59 Mn12 O58 94.7(2)
O25 Mn12 O58 101.70(18)
O13 Mn12 O58 155.73(18)
O53 Mn12 O58 83.10(18)
O59 Mn12 O7 173.77(18)
O25 Mn12 O7 84.69(17)
O13 Mn12 O7 78.14(17)
O53 Mn12 O7 83.17(17)
O58 Mn12 O7 81.03(18)
O59 Mn12 Mn8A 137.91(14)
O25 Mn12 Mn8A 121.22(13)
O13 Mn12 Mn8A 81.32(12)
O53 Mn12 Mn8A 47.08(14)
O58 Mn12 Mn8A 74.52(13)
O7 Mn12 Mn8A 36.54(11)
O59 Mn12 Mn2A 147.74(15)
O25 Mn12 Mn2A 80.70(13)
O13 Mn12 Mn2A 42.84(13)
O53 Mn12 Mn2A 85.47(13)
O58 Mn12 Mn2A 116.74(15)
O7 Mn12 Mn2A 35.81(11)
Mn8A Mn12 Mn2A 53.65(4)
O48 Mn13 O61 91.61(19)
O48 Mn13 O14 169.60(18)
O61 Mn13 O14 96.36(18)
O48 Mn13 O20 95.02(17)
O61 Mn13 O20 104.46(18)
O14 Mn13 O20 89.48(16)
O48 Mn13 O55 88.62(18)
O61 Mn13 O55 92.80(19)
O14 Mn13 O55 84.33(16)
O20 Mn13 O55 162.23(18)
O48 Mn13 O8 91.72(18)
O61 Mn13 O8 169.25(17)
O14 Mn13 O8 79.27(16)
O20 Mn13 O8 85.42(16)
O55 Mn13 O8 77.07(17)
O48 Mn13 Mn2B 128.56(15)
O61 Mn13 Mn2B 139.45(14)
O14 Mn13 Mn2B 43.09(13)
O20 Mn13 Mn2B 80.16(12)
O55 Mn13 Mn2B 83.97(13)
O8 Mn13 Mn2B 37.04(11)
N1 C1 C2 109.1(5)
N1 C1 H1 109.9
C2 C1 H1 109.9
N1 C1 H1A 109.9
C2 C1 H1A 109.9
H1 C1 H1A 108.3
O17 C2 C3 109.0(5)
O17 C2 C1 108.4(5)
C3 C2 C1 111.1(6)
O17 C2 H2 109.4
C3 C2 H2 109.4
C1 C2 H2 109.4
N2 C3 C2 108.6(5)
N2 C3 H3 110.0
C2 C3 H3 110.0
N2 C3 H3A 110.0
C2 C3 H3A 110.0
H3 C3 H3A 108.4
N1 C4 C5 109.5(6)
N1 C4 H4 109.8
C5 C4 H4 109.8
N1 C4 H4A 109.8
C5 C4 H4A 109.8
H4 C4 H4A 108.2
O18 C5 C4 110.5(6)
O18 C5 H5 109.5
C4 C5 H5 109.5
O18 C5 H5A 109.5
C4 C5 H5A 109.5
H5 C5 H5A 108.1
N1 C6 C7 111.7(6)
N1 C6 H6 109.3
C7 C6 H6 109.3
N1 C6 H6A 109.3
C7 C6 H6A 109.3
H6 C6 H6A 107.9
O19 C7 C6 106.8(5)
O19 C7 H7 110.4
C6 C7 H7 110.4
O19 C7 H7A 110.4
C6 C7 H7A 110.4
H7 C7 H7A 108.6
N2 C8 C9 110.1(5)
N2 C8 H8 109.6
C9 C8 H8 109.6
N2 C8 H8A 109.6
C9 C8 H8A 109.6
H8 C8 H8A 108.1
O20 C9 C8 108.6(6)
O20 C9 H9 110.0
C8 C9 H9 110.0
O20 C9 H9A 110.0
C8 C9 H9A 110.0
H9 C9 H9A 108.3
C11 C10 N2 109.4(5)
C11 C10 H10 109.8
N2 C10 H10 109.8
C11 C10 H10A 109.8
N2 C10 H10A 109.8
H10 C10 H10A 108.3
O21 C11 C10 109.4(5)
O21 C11 H11 109.8
C10 C11 H11 109.8
O21 C11 H11A 109.8
C10 C11 H11A 109.8
H11 C11 H11A 108.2
N3 C12 C13 109.6(5)
N3 C12 H12 109.7
C13 C12 H12 109.7
N3 C12 H12A 109.7
C13 C12 H12A 109.7
H12 C12 H12A 108.2
O22 C13 C14 108.1(5)
O22 C13 C12 108.7(5)
C14 C13 C12 112.4(6)
O22 C13 H13 109.2
C14 C13 H13 109.2
C12 C13 H13 109.2
N4 C14 C13 109.6(5)
N4 C14 H14 109.7
C13 C14 H14 109.7
N4 C14 H14A 109.7
C13 C14 H14A 109.7
H14 C14 H14A 108.2
N3 C15 C16 111.9(6)
N3 C15 H15 109.2
C16 C15 H15 109.2
N3 C15 H15A 109.2
C16 C15 H15A 109.2
H15 C15 H15A 107.9
O23 C16 C15 110.5(6)
O23 C16 H16 109.5
C15 C16 H16 109.5
O23 C16 H16A 109.5
C15 C16 H16A 109.5
H16 C16 H16A 108.1
N3 C17 C18 112.5(6)
N3 C17 H17 109.1
C18 C17 H17 109.1
N3 C17 H17A 109.1
C18 C17 H17A 109.1
H17 C17 H17A 107.8
O24 C18 C17 108.0(6)
O24 C18 H18 110.1
C17 C18 H18 110.1
O24 C18 H18A 110.1
C17 C18 H18A 110.1
H18 C18 H18A 108.4
N4 C19 C20 108.2(5)
N4 C19 H19 110.0
C20 C19 H19 110.1
N4 C19 H19A 110.1
C20 C19 H19A 110.1
H19 C19 H19A 108.4
O25 C20 C19 107.6(6)
O25 C20 H20 110.2
C19 C20 H20 110.2
O25 C20 H20A 110.2
C19 C20 H20A 110.2
H20 C20 H20A 108.5
C22 C21 N4 109.7(5)
C22 C21 H21 109.7
N4 C21 H21 109.7
C22 C21 H21A 109.7
N4 C21 H21A 109.7
H21 C21 H21A 108.2
O26 C22 C21 108.6(5)
O26 C22 H22 110.0
C21 C22 H22 110.0
O26 C22 H22A 110.0
C21 C22 H22A 110.0
H22 C22 H22A 108.4
N5 C23 C24 111.6(6)
N5 C23 H23 109.3
C24 C23 H23 109.3
N5 C23 H23A 109.3
C24 C23 H23A 109.3
H23 C23 H23A 108.0
O27 C24 C25 110.2(6)
O27 C24 C23 107.6(6)
C25 C24 C23 113.5(7)
O27 C24 H24 108.5
C25 C24 H24 108.5
C23 C24 H24 108.5
C24 C25 N6 108.0(6)
C24 C25 H25 110.1
N6 C25 H25 110.1
C24 C25 H25A 110.1
N6 C25 H25A 110.1
H25 C25 H25A 108.4
N5 C26 C27 113.5(6)
N5 C26 H26 108.9
C27 C26 H26 108.9
N5 C26 H26A 108.9
C27 C26 H26A 108.9
H26 C26 H26A 107.7
O28 C27 C26 107.9(6)
O28 C27 H27 110.1
C26 C27 H27 110.1
O28 C27 H27A 110.1
C26 C27 H27A 110.1
H27 C27 H27A 108.4
N5 C28 C29 113.2(6)
N5 C28 H28 108.9
C29 C28 H28 108.9
N5 C28 H28A 108.9
C29 C28 H28A 108.9
H28 C28 H28A 107.8
O29 C29 C28 108.1(7)
O29 C29 H29 110.1
C28 C29 H29 110.1
O29 C29 H29A 110.1
C28 C29 H29A 110.1
H29 C29 H29A 108.4
C31 C30 N6 113.8(6)
C31 C30 H30 108.8
N6 C30 H30 108.8
C31 C30 H30A 108.8
N6 C30 H30A 108.8
H30 C30 H30A 107.7
O30 C31 C30 110.2(6)
O30 C31 H31 109.6
C30 C31 H31 109.6
O30 C31 H31A 109.6
C30 C31 H31A 109.6
H31 C31 H31A 108.1
N7 C32 C33 109.5(6)
N7 C32 H32 109.8
C33 C32 H32 109.8
N7 C32 H32A 109.8
C33 C32 H32A 109.8
H32 C32 H32A 108.2
O31 C33 C32 109.3(6)
O31 C33 C34 107.6(6)
C32 C33 C34 114.3(7)
O31 C33 H33 108.5
C32 C33 H33 108.5
C34 C33 H33 108.5
N8 C34 C33 110.3(6)
N8 C34 H34 109.6
C33 C34 H34 109.6
N8 C34 H34A 109.6
C33 C34 H34A 109.6
H34 C34 H34A 108.1
N7 C35 C36 111.5(6)
N7 C35 H35 109.3
C36 C35 H35 109.3
N7 C35 H35A 109.3
C36 C35 H35A 109.3
H35 C35 H35A 108.0
O32 C36 C35 107.7(7)
O32 C36 H36 110.2
C35 C36 H36 110.2
O32 C36 H36A 110.2
C35 C36 H36A 110.2
H36 C36 H36A 108.5
N7 C37 C38 112.2(7)
N7 C37 H37 109.2
C38 C37 H37 109.2
N7 C37 H37A 109.2
C38 C37 H37A 109.2
H37 C37 H37A 107.9
O33 C38 C37 109.9(6)
O33 C38 H38 109.7
C37 C38 H38 109.7
O33 C38 H38A 109.7
C37 C38 H38A 109.7
H38 C38 H38A 108.2
N8 C39 C40 113.6(6)
N8 C39 H39 108.9
C40 C39 H39 108.9
N8 C39 H39A 108.9
C40 C39 H39A 108.9
H39 C39 H39A 107.7
O34 C40 C39 108.5(6)
O34 C40 H40 110.0
C39 C40 H40 110.0
O34 C40 H40A 110.0
C39 C40 H40A 110.0
H40 C40 H40A 108.4
O35 C41 O36 124.7(6)
O35 C41 C42 119.6(6)
O36 C41 C42 115.6(6)
C47 C42 C43 119.6(7)
C47 C42 C41 121.2(7)
C43 C42 C41 119.1(6)
C44 C43 C42 118.5(7)
C44 C43 H43 120.8
C42 C43 H43 120.8
C45 C44 C43 121.0(8)
C45 C44 H44 119.5
C43 C44 H44 119.5
C44 C45 C46 120.0(9)
C44 C45 H45 120.0
C46 C45 H45 120.0
C47 C46 C45 120.4(9)
C47 C46 H46 119.8
C45 C46 H46 119.8
C46 C47 C42 120.5(8)
C46 C47 H47 119.8
C42 C47 H47 119.8
O37 C48 O38 126.4(7)
O37 C48 C49 117.2(7)
O38 C48 C49 116.3(7)
C50 C49 C54 118.1(8)
C50 C49 C48 119.5(8)
C54 C49 C48 122.4(7)
C49 C50 C51 120.5(9)
C49 C50 H50 119.7
C51 C50 H50 119.7
C52 C51 C50 119.9(9)
C52 C51 H51 120.0
C50 C51 H51 120.0
C53 C52 C51 120.6(9)
C53 C52 H52 119.7
C51 C52 H52 119.7
C54 C53 C52 117.6(10)
C54 C53 H53 121.2
C52 C53 H53 121.2
C53 C54 C49 123.1(8)
C53 C54 H54 118.4
C49 C54 H54 118.4
O40 C55 O39 126.2(7)
O40 C55 C56 118.9(6)
O39 C55 C56 114.9(6)
C57 C56 C61 118.7(7)
C57 C56 C55 121.0(6)
C61 C56 C55 120.2(7)
C56 C57 C58 119.7(7)
C56 C57 H57 120.2
C58 C57 H57 120.2
C59 C58 C57 118.4(9)
C59 C58 H58 120.8
C57 C58 H58 120.8
C60 C59 C58 122.4(9)
C60 C59 H59 118.8
C58 C59 H59 118.8
C59 C60 C61 117.8(8)
C59 C60 H60 121.1
C61 C60 H60 121.1
C60 C61 C56 122.9(8)
C60 C61 H61 118.5
C56 C61 H61 118.5
O41 C62 O42 125.6(7)
O41 C62 C63 117.4(6)
O42 C62 C63 117.0(6)
C64 C63 C68 119.2(8)
C64 C63 C62 122.7(7)
C68 C63 C62 118.1(7)
C65 C64 C63 119.6(8)
C65 C64 H64 120.2
C63 C64 H64 120.2
C66 C65 C64 122.3(9)
C66 C65 H65 118.9
C64 C65 H65 118.9
C65 C66 C67 118.6(8)
C65 C66 H66 120.7
C67 C66 H66 120.7
C66 C67 C68 121.9(8)
C66 C67 H67 119.0
C68 C67 H67 119.0
C67 C68 C63 118.3(8)
C67 C68 H68 120.9
C63 C68 H68 120.9
O44 C69 O43 124.5(7)
O44 C69 C70 118.9(7)
O43 C69 C70 116.6(6)
C75 C70 C71 119.1(7)
C75 C70 C69 121.4(7)
C71 C70 C69 119.5(7)
C70 C71 C72 120.1(8)
C70 C71 H71 120.0
C72 C71 H71 120.0
C73 C72 C71 118.4(9)
C73 C72 H72 120.8
C71 C72 H72 120.8
C74 C73 C72 122.3(9)
C74 C73 H73 118.9
C72 C73 H73 118.9
C73 C74 C75 119.4(8)
C73 C74 H74 120.3
C75 C74 H74 120.3
C70 C75 C74 120.7(8)
C70 C75 H75 119.7
C74 C75 H75 119.7
O45 C76 O46 124.6(7)
O45 C76 C77 118.4(7)
O46 C76 C77 117.0(8)
C82 C77 C78 120.5(9)
C82 C77 C76 121.1(9)
C78 C77 C76 118.3(8)
C79 C78 C77 119.0(9)
C79 C78 H78 120.5
C77 C78 H78 120.5
C80 C79 C78 120.9(10)
C80 C79 H79 119.6
C78 C79 H79 119.6
C79 C80 C81 118.2(11)
C79 C80 H80 120.9
C81 C80 H80 120.9
C82 C81 C80 120.0(12)
C82 C81 H81 120.0
C80 C81 H81 120.0
C77 C82 C81 119.8(11)
C77 C82 H82 120.1
C81 C82 H82 120.1
O47 C83 O48 126.5(7)
O47 C83 C84 118.4(7)
O48 C83 C84 115.1(8)
C89 C84 C85 120.4(8)
C89 C84 C83 122.2(8)
C85 C84 C83 117.3(8)
C86 C85 C84 118.4(10)
C86 C85 H85 120.8
C84 C85 H85 120.8
C85 C86 C87 118.5(10)
C85 C86 H86 120.7
C87 C86 H86 120.7
C88 C87 C86 123.2(10)
C88 C87 H87 118.4
C86 C87 H87 118.4
C89 C88 C87 117.5(10)
C89 C88 H88 121.3
C87 C88 H88 121.3
C88 C89 C84 121.7(8)
C88 C89 H89 119.1
C84 C89 H89 119.1
O50 C90 O49 125.5(7)
O50 C90 C91 118.8(7)
O49 C90 C91 115.6(7)
C92 C91 C96 120.1(8)
C92 C91 C90 122.2(8)
C96 C91 C90 117.7(8)
C91 C92 C93 121.8(9)
C91 C92 H92 119.1
C93 C92 H92 119.1
C94 C93 C92 119.4(10)
C94 C93 H93 120.3
C92 C93 H93 120.3
C93 C94 C95 118.4(10)
C93 C94 H94 120.8
C95 C94 H94 120.8
C96 C95 C94 122.3(11)
C96 C95 H95 118.9
C94 C95 H95 118.9
C95 C96 C91 117.9(9)
C95 C96 H96 121.0
C91 C96 H96 121.0
O52 C97 O51 126.5(7)
O52 C97 C98 118.2(7)
O51 C97 C98 115.3(7)
C99 C98 C103 119.8(7)
C99 C98 C97 121.0(8)
C103 C98 C97 119.1(8)
C98 C99 C100 120.5(9)
C98 C99 H99 119.7
C100 C99 H99 119.7
C101 C100 C99 119.7(9)
C101 C100 H100 120.1
C99 C100 H100 120.1
C100 C101 C102 117.6(9)
C100 C101 H101 121.2
C102 C101 H101 121.2
C103 C102 C101 122.2(10)
C103 C102 H102 118.9
C101 C102 H102 118.9
C102 C103 C98 119.7(9)
C102 C103 H103 120.2
C98 C103 H103 120.2
O54 C104 O53 124.3(7)
O54 C104 C105 119.6(7)
O53 C104 C105 116.0(7)
C110 C105 C106 120.0(8)
C110 C105 C104 119.7(8)
C106 C105 C104 120.3(7)
C107 C106 C105 119.8(8)
C107 C106 H106 120.1
C105 C106 H106 120.1
C106 C107 C108 119.9(8)
C106 C107 H107 120.1
C108 C107 H107 120.1
C109 C108 C107 121.1(9)
C109 C108 H108 119.4
C107 C108 H108 119.4
C108 C109 C110 118.3(9)
C108 C109 H109 120.8
C110 C109 H109 120.8
C105 C110 C109 120.9(8)
C105 C110 H110 119.6
C109 C110 H110 119.6
O56 C111 O55 123.5(7)
O56 C111 C112 119.8(7)
O55 C111 C112 116.7(7)
C113 C112 C117 120.8(8)
C113 C112 C111 119.3(7)
C117 C112 C111 119.9(7)
C112 C113 C114 120.5(9)
C112 C113 H113 119.8
C114 C113 H113 119.8
C113 C114 C115 120.2(9)
C113 C114 H114 119.9
C115 C114 H114 119.9
C114 C115 C116 119.6(9)
C114 C115 H115 120.2
C116 C115 H115 120.2
C115 C116 C117 119.7(10)
C115 C116 H116 120.1
C117 C116 H116 120.2
C112 C117 C116 119.3(9)
C112 C117 H117 120.4
C116 C117 H117 120.4
O58 C118 O57 127.0(7)
O58 C118 C119 118.4(7)
O57 C118 C119 114.5(7)
C124 C119 C120 117.2(9)
C124 C119 C118 119.1(9)
C120 C119 C118 123.7(8)
C121 C120 C119 124.0(9)
C121 C120 H120 118.0
C119 C120 H120 118.0
C120 C121 C122 117.7(10)
C120 C121 H121 121.1
C122 C121 H121 121.1
C123 C122 C121 121.5(12)
C123 C122 H122 119.3
C121 C122 H122 119.3
C122 C123 C124 116.5(14)
C122 C123 H123 121.7
C124 C123 H123 121.7
C119 C124 C123 120.8(11)
C119 C124 H124 119.6
C123 C124 H124 119.6
O60 C125 O59 126.9(9)
O60 C125 C126 117.7(9)
O59 C125 C126 115.5(8)
C127 C126 C131 117.7(9)
C127 C126 C125 122.0(10)
C131 C126 C125 120.3(9)
C126 C127 C128 120.8(10)
C126 C127 H127 119.6
C128 C127 H127 119.6
C129 C128 C127 121.3(11)
C129 C128 H128 119.4
C127 C128 H128 119.4
C130 C129 C128 117.4(12)
C130 C129 H129 121.3
C128 C129 H129 121.3
C129 C130 C131 123.3(12)
C129 C130 H130 118.4
C131 C130 H130 118.4
C130 C131 C126 119.5(10)
C130 C131 H131 120.3
C126 C131 H131 120.3
O62 C132 O61 123.7(8)
O62 C132 C133 119.1(8)
O61 C132 C133 117.2(7)
C138 C133 C134 116.6(8)
C138 C133 C132 122.5(8)
C134 C133 C132 120.8(8)
C133 C134 C135 119.3(8)
C133 C134 H134 120.3
C135 C134 H134 120.3
C136 C135 C134 121.6(9)
C136 C135 H135 119.2
C134 C135 H135 119.2
C137 C136 C135 119.9(9)
C137 C136 H136 120.0
C135 C136 H136 120.0
C136 C137 C138 119.9(9)
C136 C137 H137 120.1
C138 C137 H137 120.1
C133 C138 C137 122.6(9)
C133 C138 H138 118.7
C137 C138 H138 118.7
N1S C1S C2S 179.3(18)
C1S C2S H140 109.5
C1S C2S H141 109.5
H140 C2S H141 109.5
C1S C2S H142 109.5
H140 C2S H142 109.5
H141 C2S H142 109.5
C6 N1 C4 109.7(6)
C6 N1 C1 111.4(5)
C4 N1 C1 109.3(6)
C6 N1 Mn10 108.9(4)
C4 N1 Mn10 109.8(4)
C1 N1 Mn10 107.7(4)
C8 N2 C3 113.4(5)
C8 N2 C10 112.5(5)
C3 N2 C10 108.8(6)
C8 N2 Mn7B 108.6(4)
C3 N2 Mn7B 104.2(4)
C10 N2 Mn7B 108.9(4)
C17 N3 C12 112.4(6)
C17 N3 C15 109.6(6)
C12 N3 C15 111.7(6)
C17 N3 Mn11 108.3(4)
C12 N3 Mn11 106.7(4)
C15 N3 Mn11 107.9(4)
C14 N4 C19 111.6(5)
C14 N4 C21 111.5(6)
C19 N4 C21 111.2(5)
C14 N4 Mn7A 105.9(4)
C19 N4 Mn7A 110.4(4)
C21 N4 Mn7A 106.0(4)
C28 N5 C23 112.6(6)
C28 N5 C26 113.3(6)
C23 N5 C26 111.7(6)
C28 N5 Mn9B 103.4(4)
C23 N5 Mn9B 104.5(4)
C26 N5 Mn9B 110.7(4)
C30 N6 C25 115.9(6)
C30 N6 Mn5B 110.8(4)
C25 N6 Mn5B 105.5(4)
C30 N6 H6B 108.2
C25 N6 H6B 108.2
Mn5B N6 H6B 108.2
C37 N7 C35 110.9(6)
C37 N7 C32 110.9(6)
C35 N7 C32 112.6(6)
C37 N7 Mn9A 104.5(4)
C35 N7 Mn9A 115.1(4)
C32 N7 Mn9A 102.3(4)
C34 N8 C39 114.5(6)
C34 N8 Mn5A 104.5(4)
C39 N8 Mn5A 109.9(4)
C34 N8 H8B 109.3
C39 N8 H8B 109.3
Mn5A N8 H8B 109.3
Mn4B O1 Mn1 97.02(17)
Mn4B O1 Mn3B 96.2(2)
Mn1 O1 Mn3B 105.1(2)
Mn4B O1 Mn6A 108.98(19)
Mn1 O1 Mn6A 109.8(2)
Mn3B O1 Mn6A 133.4(2)
Mn7B O2 Mn2B 131.2(3)
Mn7B O2 Mn3B 117.41(19)
Mn2B O2 Mn3B 89.84(16)
Mn7B O2 Mn1 124.9(2)
Mn2B O2 Mn1 92.79(16)
Mn3B O2 Mn1 88.89(16)
Mn4A O3 Mn1 99.7(2)
Mn4A O3 Mn3A 92.8(2)
Mn1 O3 Mn3A 103.4(2)
Mn4A O3 Mn6B 99.58(18)
Mn1 O3 Mn6B 118.8(2)
Mn3A O3 Mn6B 132.8(2)
Mn7A O4 Mn2A 128.2(3)
Mn7A O4 Mn3A 121.47(19)
Mn2A O4 Mn3A 91.14(16)
Mn7A O4 Mn1 124.1(2)
Mn2A O4 Mn1 92.70(16)
Mn3A O4 Mn1 88.43(16)
Mn1 O5 Mn10 125.8(2)
Mn1 O5 Mn4A 91.45(17)
Mn10 O5 Mn4A 125.4(2)
Mn1 O5 Mn2A 93.74(16)
Mn10 O5 Mn2A 121.8(2)
Mn4A O5 Mn2A 88.37(15)
Mn1 O6 Mn11 126.3(2)
Mn1 O6 Mn4B 95.65(18)
Mn11 O6 Mn4B 124.8(2)
Mn1 O6 Mn2B 87.37(15)
Mn11 O6 Mn2B 120.4(2)
Mn4B O6 Mn2B 92.11(16)
Mn8A O7 Mn2A 97.40(19)
Mn8A O7 Mn6A 108.4(2)
Mn2A O7 Mn6A 110.1(2)
Mn8A O7 Mn12 99.7(2)
Mn2A O7 Mn12 101.70(19)
Mn6A O7 Mn12 133.6(2)
Mn8B O8 Mn2B 97.76(19)
Mn8B O8 Mn6B 118.2(2)
Mn2B O8 Mn6B 120.9(2)
Mn8B O8 Mn13 103.1(2)
Mn2B O8 Mn13 97.02(18)
Mn6B O8 Mn13 116.03(18)
Mn3A O9 Mn2A 100.12(18)
Mn3A O9 Mn4A 95.8(2)
Mn2A O9 Mn4A 108.7(2)
Mn3B O10 Mn2B 103.80(19)
Mn3B O10 Mn4B 93.5(2)
Mn2B O10 Mn4B 102.93(19)
Mn8B O11 Mn5B 124.1(2)
Mn8B O11 Mn2B 96.24(18)
Mn5B O11 Mn2B 130.1(3)
Mn5A O12 Mn8A 126.9(2)
Mn5A O12 Mn2A 129.8(3)
Mn8A O12 Mn2A 97.01(19)
Mn9A O13 Mn12 121.6(2)
Mn9A O13 Mn2A 103.13(19)
Mn12 O13 Mn2A 94.39(18)
Mn9A O13 H13A 111.9
Mn12 O13 H13A 111.9
Mn2A O13 H13A 111.9
Mn13 O14 Mn9B 125.0(2)
Mn13 O14 Mn2B 94.13(17)
Mn9B O14 Mn2B 99.45(17)
Mn13 O14 H14B 111.8
Mn9B O14 H14B 111.8
Mn2B O14 H14B 111.8
Mn10 O15 Mn8A 121.0(2)
Mn10 O15 Mn6A 111.8(2)
Mn8A O15 Mn6A 89.19(16)
Mn10 O15 H15B 111.0
Mn8A O15 H15B 111.0
Mn6A O15 H15B 111.0
Mn11 O16 Mn8B 130.6(2)
Mn11 O16 H16B 114.7
Mn8B O16 H16B 114.7
C2 O17 Mn10 112.0(4)
C2 O17 Mn7B 116.8(4)
Mn10 O17 Mn7B 128.4(2)
C5 O18 Mn3B 123.7(4)
C5 O18 Mn10 116.9(4)
Mn3B O18 Mn10 118.5(2)
C7 O19 Mn5A 122.8(4)
C7 O19 Mn10 115.9(4)
Mn5A O19 Mn10 119.8(2)
C9 O20 Mn7B 109.5(4)
C9 O20 Mn13 113.3(4)
Mn7B O20 Mn13 134.9(2)
C11 O21 Mn4A 120.8(4)
C11 O21 Mn6B 114.5(4)
Mn4A O21 Mn6B 95.73(17)
C11 O21 Mn7B 104.9(4)
Mn4A O21 Mn7B 116.8(2)
Mn6B O21 Mn7B 102.79(18)
C13 O22 Mn11 111.1(4)
C13 O22 Mn7A 117.5(4)
Mn11 O22 Mn7A 127.6(2)
C16 O23 Mn3A 123.9(4)
C16 O23 Mn11 114.6(4)
Mn3A O23 Mn11 120.7(2)
C18 O24 Mn5B 125.2(4)
C18 O24 Mn11 115.9(4)
Mn5B O24 Mn11 118.02(19)
C20 O25 Mn7A 110.0(4)
C20 O25 Mn12 116.5(4)
Mn7A O25 Mn12 132.9(2)
C22 O26 Mn7A 106.7(4)
C22 O26 Mn6A 119.0(4)
Mn7A O26 Mn6A 108.93(19)
C22 O26 Mn4B 116.8(4)
Mn7A O26 Mn4B 113.20(19)
Mn6A O26 Mn4B 91.81(16)
C24 O27 Mn5B 118.5(4)
C24 O27 Mn9B 121.2(4)
Mn5B O27 Mn9B 115.7(2)
C27 O28 Mn9B 115.4(4)
C29 O29 Mn9B 117.3(4)
C31 O30 Mn4B 123.9(4)
C31 O30 Mn5B 104.8(4)
Mn4B O30 Mn5B 120.3(2)
C33 O31 Mn5A 119.1(4)
C33 O31 Mn9A 118.6(4)
Mn5A O31 Mn9A 117.6(2)
C36 O32 Mn9A 110.7(4)
C38 O33 Mn9A 115.2(4)
C40 O34 Mn4A 123.1(4)
C40 O34 Mn5A 104.5(4)
Mn4A O34 Mn5A 121.0(2)
C41 O35 Mn3B 125.3(4)
C41 O36 Mn4B 129.4(4)
C48 O37 Mn3A 123.2(5)
C48 O38 Mn4A 125.6(5)
C55 O39 Mn3B 125.9(5)
C55 O40 Mn7B 131.2(4)
C62 O41 Mn3A 125.3(5)
C62 O42 Mn7A 129.3(4)
C69 O43 Mn6A 129.1(5)
C76 O45 Mn6B 119.3(5)
C76 O46 Mn8B 127.1(5)
C83 O47 Mn6B 131.3(5)
C83 O48 Mn13 132.6(5)
C90 O49 Mn8A 132.2(5)
C90 O50 Mn5A 127.5(5)
C97 O51 Mn8B 133.6(5)
C97 O52 Mn5B 127.1(5)
C104 O53 Mn12 145.2(4)
C104 O53 Mn8A 121.8(4)
Mn12 O53 Mn8A 88.61(19)
C104 O54 Mn9A 114.7(5)
C111 O55 Mn8B 122.8(4)
C111 O55 Mn13 135.2(4)
Mn8B O55 Mn13 93.95(19)
C111 O56 Mn9B 122.3(5)
C118 O57 Mn8A 129.0(5)
C118 O58 Mn12 127.2(5)
C125 O59 Mn12 132.5(5)
C132 O61 Mn13 136.7(5)

loop_
_geom_bond_atom_site_label_1
_geom_bond_atom_site_label_2
_geom_bond_distance
Mn1 O5 1.892(4)
Mn1 O6 1.927(4)
Mn1 O1 1.935(4)
Mn1 O3 1.950(4)
Mn1 O2 2.245(5)
Mn1 O4 2.326(5)
Mn1 Mn4B 2.8935(15)
Mn1 Mn4A 2.9546(15)
Mn1 Mn2B 3.0392(17)
Mn1 Mn2A 3.0876(17)
Mn1 Mn3B 3.1401(16)
Mn1 Mn3A 3.1426(16)
Mn2A O7 1.904(4)
Mn2A O12 1.906(4)
Mn2A O4 1.924(4)
Mn2A O9 1.925(4)
Mn2A O13 2.173(5)
Mn2A O5 2.319(5)
Mn2A Mn8A 2.8521(16)
Mn2A Mn3A 2.9343(16)
Mn2A Mn4A 3.1659(17)
Mn2A Mn12 3.1860(18)
Mn2B O8 1.901(4)
Mn2B O10 1.910(4)
Mn2B O11 1.925(4)
Mn2B O2 1.942(4)
Mn2B O14 2.146(5)
Mn2B O6 2.440(5)
Mn2B Mn8B 2.8467(16)
Mn2B Mn3B 2.9606(16)
Mn2B Mn13 3.1324(17)
Mn2B Mn4B 3.1970(17)
Mn3A O23 1.865(4)
Mn3A O9 1.902(4)
Mn3A O41 2.039(5)
Mn3A O3 2.053(5)
Mn3A O37 2.117(5)
Mn3A O4 2.178(4)
Mn3A Mn4A 2.8757(15)
Mn3B O10 1.852(4)
Mn3B O18 1.877(4)
Mn3B O39 1.997(5)
Mn3B O1 2.021(5)
Mn3B O35 2.151(4)
Mn3B O2 2.240(4)
Mn3B Mn4B 2.9392(14)
Mn4A O34 1.893(4)
Mn4A O3 1.917(4)
Mn4A O9 1.972(5)
Mn4A O21 2.040(5)
Mn4A O38 2.194(5)
Mn4A O5 2.222(4)
Mn4A Mn6B 3.1339(17)
Mn4B O30 1.873(4)
Mn4B O1 1.928(4)
Mn4B O36 1.964(4)
Mn4B O6 1.977(4)
Mn4B O10 2.172(5)
Mn4B O26 2.364(5)
Mn5A O12 1.888(4)
Mn5A O31 1.889(5)
Mn5A O19 1.905(5)
Mn5A N8 2.080(5)
Mn5A O50 2.219(5)
Mn5A O34 2.278(5)
Mn5B O27 1.880(5)
Mn5B O24 1.900(5)
Mn5B O11 1.920(4)
Mn5B N6 2.070(5)
Mn5B O52 2.198(5)
Mn5B O30 2.253(5)
Mn6A O43 2.018(5)
Mn6A O7 2.082(5)
Mn6A O1 2.086(5)
Mn6A O26 2.184(4)
Mn6A O15 2.414(4)
Mn6A Mn8A 3.2260(18)
Mn6B O8 2.084(4)
Mn6B O47 2.124(5)
Mn6B O45 2.145(5)
Mn6B O3 2.181(5)
Mn6B O21 2.183(4)
Mn7A O4 1.886(4)
Mn7A O25 1.935(5)
Mn7A O22 1.998(5)
Mn7A N4 2.080(5)
Mn7A O26 2.155(4)
Mn7A O42 2.296(5)
Mn7B O2 1.865(4)
Mn7B O20 1.908(5)
Mn7B O17 1.961(5)
Mn7B N2 2.069(5)
Mn7B O40 2.253(5)
Mn7B O21 2.264(4)
Mn8A O7 1.892(4)
Mn8A O12 1.901(5)
Mn8A O57 1.955(5)
Mn8A O49 1.971(4)
Mn8A O15 2.174(5)
Mn8A O53 2.295(5)
Mn8A Mn12 3.1329(15)
Mn8B O8 1.878(4)
Mn8B O11 1.899(4)
Mn8B O51 1.964(5)
Mn8B O46 2.036(5)
Mn8B O16 2.092(5)
Mn8B O55 2.225(5)
Mn9A O13 2.088(4)
Mn9A O31 2.166(5)
Mn9A O54 2.184(5)
Mn9A O33 2.278(5)
Mn9A N7 2.343(6)
Mn9A O32 2.350(5)
Mn9B O14 2.133(4)
Mn9B O56 2.163(5)
Mn9B O27 2.187(5)
Mn9B O28 2.265(5)
Mn9B O29 2.280(5)
Mn9B N5 2.353(6)
Mn10 O5 1.900(4)
Mn10 O15 1.917(5)
Mn10 O17 1.935(5)
Mn10 N1 2.134(5)
Mn10 O18 2.180(5)
Mn10 O19 2.245(5)
Mn11 O16 1.840(5)
Mn11 O22 1.907(5)
Mn11 O6 1.941(4)
Mn11 N3 2.146(5)
Mn11 O24 2.170(5)
Mn11 O23 2.220(5)
Mn12 O59 2.104(6)
Mn12 O25 2.112(4)
Mn12 O13 2.170(5)
Mn12 O53 2.189(4)
Mn12 O58 2.194(5)
Mn12 O7 2.197(5)
Mn13 O48 2.113(5)
Mn13 O61 2.124(5)
Mn13 O14 2.133(4)
Mn13 O20 2.175(4)
Mn13 O55 2.230(5)
Mn13 O8 2.268(5)
C1 N1 1.505(9)
C1 C2 1.519(9)
C1 H1 0.9900
C1 H1A 0.9900
C2 O17 1.438(7)
C2 C3 1.515(10)
C2 H2 1.0000
C3 N2 1.500(8)
C3 H3 0.9900
C3 H3A 0.9900
C4 N1 1.498(8)
C4 C5 1.511(9)
C4 H4 0.9900
C4 H4A 0.9900
C5 O18 1.406(7)
C5 H5 0.9900
C5 H5A 0.9900
C6 N1 1.489(9)
C6 C7 1.523(10)
C6 H6 0.9900
C6 H6A 0.9900
C7 O19 1.438(7)
C7 H7 0.9900
C7 H7A 0.9900
C8 N2 1.482(8)
C8 C9 1.491(9)
C8 H8 0.9900
C8 H8A 0.9900
C9 O20 1.431(7)
C9 H9 0.9900
C9 H9A 0.9900
C10 C11 1.489(8)
C10 N2 1.511(8)
C10 H10 0.9900
C10 H10A 0.9900
C11 O21 1.448(7)
C11 H11 0.9900
C11 H11A 0.9900
C12 N3 1.478(9)
C12 C13 1.534(9)
C12 H12 0.9900
C12 H12A 0.9900
C13 O22 1.439(7)
C13 C14 1.534(10)
C13 H13 1.0000
C14 N4 1.486(8)
C14 H14 0.9900
C14 H14A 0.9900
C15 N3 1.480(8)
C15 C16 1.513(9)
C15 H15 0.9900
C15 H15A 0.9900
C16 O23 1.412(7)
C16 H16 0.9900
C16 H16A 0.9900
C17 N3 1.475(9)
C17 C18 1.483(10)
C17 H17 0.9900
C17 H17A 0.9900
C18 O24 1.418(7)
C18 H18 0.9900
C18 H18A 0.9900
C19 N4 1.495(9)
C19 C20 1.506(9)
C19 H19 0.9900
C19 H19A 0.9900
C20 O25 1.455(7)
C20 H20 0.9900
C20 H20A 0.9900
C21 C22 1.511(8)
C21 N4 1.519(8)
C21 H21 0.9900
C21 H21A 0.9900
C22 O26 1.434(7)
C22 H22 0.9900
C22 H22A 0.9900
C23 N5 1.482(9)
C23 C24 1.534(11)
C23 H23 0.9900
C23 H23A 0.9900
C24 O27 1.418(7)
C24 C25 1.490(9)
C24 H24 1.0000
C25 N6 1.509(9)
C25 H25 0.9900
C25 H25A 0.9900
C26 N5 1.506(9)
C26 C27 1.517(10)
C26 H26 0.9900
C26 H26A 0.9900
C27 O28 1.415(8)
C27 H27 0.9900
C27 H27A 0.9900
C28 N5 1.463(9)
C28 C29 1.514(9)
C28 H28 0.9900
C28 H28A 0.9900
C29 O29 1.429(9)
C29 H29 0.9900
C29 H29A 0.9900
C30 C31 1.470(9)
C30 N6 1.492(9)
C30 H30 0.9900
C30 H30A 0.9900
C31 O30 1.455(7)
C31 H31 0.9900
C31 H31A 0.9900
C32 N7 1.496(9)
C32 C33 1.502(10)
C32 H32 0.9900
C32 H32A 0.9900
C33 O31 1.424(8)
C33 C34 1.514(9)
C33 H33 1.0000
C34 N8 1.470(9)
C34 H34 0.9900
C34 H34A 0.9900
C35 N7 1.466(9)
C35 C36 1.534(10)
C35 H35 0.9900
C35 H35A 0.9900
C36 O32 1.442(8)
C36 H36 0.9900
C36 H36A 0.9900
C37 N7 1.458(10)
C37 C38 1.541(10)
C37 H37 0.9900
C37 H37A 0.9900
C38 O33 1.438(8)
C38 H38 0.9900
C38 H38A 0.9900
C39 N8 1.496(9)
C39 C40 1.513(9)
C39 H39 0.9900
C39 H39A 0.9900
C40 O34 1.412(7)
C40 H40 0.9900
C40 H40A 0.9900
C41 O35 1.254(7)
C41 O36 1.267(7)
C41 C42 1.488(9)
C42 C47 1.376(10)
C42 C43 1.406(9)
C43 C44 1.394(10)
C43 H43 0.9500
C44 C45 1.361(11)
C44 H44 0.9500
C45 C46 1.377(12)
C45 H45 0.9500
C46 C47 1.372(11)
C46 H46 0.9500
C47 H47 0.9500
C48 O37 1.251(8)
C48 O38 1.271(8)
C48 C49 1.513(9)
C49 C50 1.360(11)
C49 C54 1.395(11)
C50 C51 1.403(11)
C50 H50 0.9500
C51 C52 1.387(13)
C51 H51 0.9500
C52 C53 1.383(12)
C52 H52 0.9500
C53 C54 1.382(11)
C53 H53 0.9500
C54 H54 0.9500
C55 O40 1.240(8)
C55 O39 1.284(7)
C55 C56 1.510(10)
C56 C57 1.377(10)
C56 C61 1.385(9)
C57 C58 1.404(11)
C57 H57 0.9500
C58 C59 1.403(11)
C58 H58 0.9500
C59 C60 1.345(12)
C59 H59 0.9500
C60 C61 1.371(10)
C60 H60 0.9500
C61 H61 0.9500
C62 O41 1.260(8)
C62 O42 1.262(8)
C62 C63 1.508(10)
C63 C64 1.374(10)
C63 C68 1.404(9)
C64 C65 1.372(11)
C64 H64 0.9500
C65 C66 1.345(11)
C65 H65 0.9500
C66 C67 1.361(12)
C66 H66 0.9500
C67 C68 1.385(11)
C67 H67 0.9500
C68 H68 0.9500
C69 O44 1.255(8)
C69 O43 1.278(7)
C69 C70 1.477(9)
C70 C75 1.374(9)
C70 C71 1.389(10)
C71 C72 1.405(11)
C71 H71 0.9500
C72 C73 1.375(12)
C72 H72 0.9500
C73 C74 1.343(11)
C73 H73 0.9500
C74 C75 1.394(10)
C74 H74 0.9500
C75 H75 0.9500
C76 O45 1.272(9)
C76 O46 1.302(9)
C76 C77 1.493(10)
C77 C82 1.363(13)
C77 C78 1.398(11)
C78 C79 1.389(11)
C78 H78 0.9500
C79 C80 1.373(14)
C79 H79 0.9500
C80 C81 1.410(16)
C80 H80 0.9500
C81 C82 1.377(12)
C81 H81 0.9500
C82 H82 0.9500
C83 O47 1.250(9)
C83 O48 1.268(9)
C83 C84 1.509(10)
C84 C89 1.389(11)
C84 C85 1.401(11)
C85 C86 1.383(13)
C85 H85 0.9500
C86 C87 1.400(15)
C86 H86 0.9500
C87 C88 1.364(13)
C87 H87 0.9500
C88 C89 1.360(10)
C88 H88 0.9500
C89 H89 0.9500
C90 O50 1.242(8)
C90 O49 1.288(8)
C90 C91 1.479(10)
C91 C92 1.350(11)
C91 C96 1.409(11)
C92 C93 1.393(12)
C92 H92 0.9500
C93 C94 1.378(14)
C93 H93 0.9500
C94 C95 1.404(14)
C94 H94 0.9500
C95 C96 1.373(12)
C95 H95 0.9500
C96 H96 0.9500
C97 O52 1.222(8)
C97 O51 1.288(8)
C97 C98 1.492(10)
C98 C99 1.360(10)
C98 C103 1.383(11)
C99 C100 1.403(11)
C99 H99 0.9500
C100 C101 1.382(12)
C100 H100 0.9500
C101 C102 1.391(14)
C101 H101 0.9500
C102 C103 1.356(12)
C102 H102 0.9500
C103 H103 0.9500
C104 O54 1.261(8)
C104 O53 1.280(8)
C104 C105 1.519(10)
C105 C110 1.365(10)
C105 C106 1.382(10)
C106 C107 1.368(10)
C106 H106 0.9500
C107 C108 1.379(12)
C107 H107 0.9500
C108 C109 1.372(13)
C108 H108 0.9500
C109 C110 1.390(12)
C109 H109 0.9500
C110 H110 0.9500
C111 O56 1.262(8)
C111 O55 1.274(8)
C111 C112 1.508(10)
C112 C113 1.364(10)
C112 C117 1.373(10)
C113 C114 1.370(11)
C113 H113 0.9500
C114 C115 1.382(12)
C114 H114 0.9500
C115 C116 1.385(13)
C115 H115 0.9500
C116 C117 1.400(12)
C116 H116 0.9500
C117 H117 0.9500
C118 O58 1.259(8)
C118 O57 1.282(8)
C118 C119 1.491(10)
C119 C124 1.374(12)
C119 C120 1.375(10)
C120 C121 1.363(11)
C120 H120 0.9500
C121 C122 1.410(15)
C121 H121 0.9500
C122 C123 1.366(17)
C122 H122 0.9500
C123 C124 1.456(16)
C123 H123 0.9500
C124 H124 0.9500
C125 O60 1.244(10)
C125 O59 1.261(10)
C125 C126 1.509(11)
C126 C127 1.369(11)
C126 C131 1.417(12)
C127 C128 1.427(12)
C127 H127 0.9500
C128 C129 1.385(14)
C128 H128 0.9500
C129 C130 1.349(14)
C129 H129 0.9500
C130 C131 1.408(12)
C130 H130 0.9500
C131 H131 0.9500
C132 O62 1.228(8)
C132 O61 1.282(8)
C132 C133 1.477(10)
C133 C138 1.380(11)
C133 C134 1.412(10)
C134 C135 1.414(10)
C134 H134 0.9500
C135 C136 1.353(11)
C135 H135 0.9500
C136 C137 1.351(12)
C136 H136 0.9500
C137 C138 1.402(11)
C137 H137 0.9500
C138 H138 0.9500
C1S N1S 1.162(13)
C1S C2S 1.447(14)
C2S H140 0.9800
C2S H141 0.9800
C2S H142 0.9800
N6 H6B 1.0000
N8 H8B 1.0000
O13 H13A 1.0000
O14 H14B 1.0000
O15 H15B 1.0000
O16 H16B 0.9500

loop_
_geom_torsion_atom_site_label_1
_geom_torsion_atom_site_label_2
_geom_torsion_atom_site_label_3
_geom_torsion_atom_site_label_4
_geom_torsion
N1 C1 C2 O17 -46.0(8)
N1 C1 C2 C3 -165.7(5)
O17 C2 C3 N2 29.3(7)
C1 C2 C3 N2 148.7(5)
N1 C4 C5 O18 -38.2(8)
N1 C6 C7 O19 44.8(8)
N2 C8 C9 O20 39.9(7)
N2 C10 C11 O21 58.6(8)
N3 C12 C13 O22 46.1(8)
N3 C12 C13 C14 165.7(5)
O22 C13 C14 N4 -25.1(7)
C12 C13 C14 N4 -145.0(5)
N3 C15 C16 O23 40.3(8)
N3 C17 C18 O24 -45.3(9)
N4 C19 C20 O25 -43.8(7)
N4 C21 C22 O26 -57.5(8)
N5 C23 C24 O27 45.0(9)
N5 C23 C24 C25 167.2(6)
O27 C24 C25 N6 -37.5(9)
C23 C24 C25 N6 -158.3(6)
N5 C26 C27 O28 -46.1(8)
N5 C28 C29 O29 -49.1(9)
N6 C30 C31 O30 49.2(9)
N7 C32 C33 O31 -49.4(8)
N7 C32 C33 C34 -170.0(6)
O31 C33 C34 N8 38.0(9)
C32 C33 C34 N8 159.5(7)
N7 C35 C36 O32 47.7(8)
N7 C37 C38 O33 49.7(9)
N8 C39 C40 O34 -52.4(8)
O35 C41 C42 C47 -171.3(9)
O36 C41 C42 C47 7.7(13)
O35 C41 C42 C43 7.4(12)
O36 C41 C42 C43 -173.7(8)
C47 C42 C43 C44 -0.1(15)
C41 C42 C43 C44 -178.8(9)
C42 C43 C44 C45 0.0(17)
C43 C44 C45 C46 1(2)
C44 C45 C46 C47 -2(2)
C45 C46 C47 C42 2(2)
C43 C42 C47 C46 -0.7(18)
C41 C42 C47 C46 178.0(11)
O37 C48 C49 C50 23.9(12)
O38 C48 C49 C50 -160.2(8)
O37 C48 C49 C54 -157.9(8)
O38 C48 C49 C54 18.0(12)
C54 C49 C50 C51 2.4(15)
C48 C49 C50 C51 -179.4(9)
C49 C50 C51 C52 1.6(18)
C50 C51 C52 C53 -5.0(18)
C51 C52 C53 C54 4.3(17)
C52 C53 C54 C49 -0.2(16)
C50 C49 C54 C53 -3.1(15)
C48 C49 C54 C53 178.7(9)
O40 C55 C56 C57 -152.2(7)
O39 C55 C56 C57 28.1(10)
O40 C55 C56 C61 30.9(11)
O39 C55 C56 C61 -148.8(6)
C61 C56 C57 C58 -1.2(12)
C55 C56 C57 C58 -178.1(8)
C56 C57 C58 C59 2.4(14)
C57 C58 C59 C60 -0.8(15)
C58 C59 C60 C61 -1.9(14)
C59 C60 C61 C56 3.2(13)
C57 C56 C61 C60 -1.7(12)
C55 C56 C61 C60 175.2(7)
O41 C62 C63 C64 -36.7(11)
O42 C62 C63 C64 142.4(8)
O41 C62 C63 C68 143.9(7)
O42 C62 C63 C68 -37.0(10)
C68 C63 C64 C65 -0.5(13)
C62 C63 C64 C65 -179.9(8)
C63 C64 C65 C66 -2.3(15)
C64 C65 C66 C67 2.5(15)
C65 C66 C67 C68 0.1(14)
C66 C67 C68 C63 -2.8(13)
C64 C63 C68 C67 2.9(12)
C62 C63 C68 C67 -177.7(7)
O44 C69 C70 C75 -2.6(12)
O43 C69 C70 C75 -179.4(7)
O44 C69 C70 C71 176.2(9)
O43 C69 C70 C71 -0.6(12)
C75 C70 C71 C72 -2.8(16)
C69 C70 C71 C72 178.3(11)
C70 C71 C72 C73 3(2)
C71 C72 C73 C74 -3(2)
C72 C73 C74 C75 2.0(19)
C71 C70 C75 C74 2.2(13)
C69 C70 C75 C74 -178.9(8)
C73 C74 C75 C70 -1.8(15)
O45 C76 C77 C82 178.6(10)
O46 C76 C77 C82 -2.2(13)
O45 C76 C77 C78 2.0(12)
O46 C76 C77 C78 -178.8(8)
C82 C77 C78 C79 3.3(16)
C76 C77 C78 C79 179.9(8)
C77 C78 C79 C80 -5.2(17)
C78 C79 C80 C81 11(2)
C79 C80 C81 C82 -15(2)
C78 C77 C82 C81 -7(2)
C76 C77 C82 C81 176.1(12)
C80 C81 C82 C77 13(2)
O47 C83 C84 C89 -169.9(7)
O48 C83 C84 C89 9.8(11)
O47 C83 C84 C85 8.0(11)
O48 C83 C84 C85 -172.3(8)
C89 C84 C85 C86 -0.5(17)
C83 C84 C85 C86 -178.4(11)
C84 C85 C86 C87 4(2)
C85 C86 C87 C88 -6(3)
C86 C87 C88 C89 5(2)
C87 C88 C89 C84 -1.6(16)
C85 C84 C89 C88 -0.7(14)
C83 C84 C89 C88 177.1(8)
O50 C90 C91 C92 -178.4(9)
O49 C90 C91 C92 0.9(13)
O50 C90 C91 C96 2.3(12)
O49 C90 C91 C96 -178.4(8)
C96 C91 C92 C93 -2.0(17)
C90 C91 C92 C93 178.7(10)
C91 C92 C93 C94 3(2)
C92 C93 C94 C95 -3(2)
C93 C94 C95 C96 2(3)
C94 C95 C96 C91 -1(2)
C92 C91 C96 C95 1.0(17)
C90 C91 C96 C95 -179.7(11)
O52 C97 C98 C99 170.7(8)
O51 C97 C98 C99 -7.6(12)
O52 C97 C98 C103 -4.0(12)
O51 C97 C98 C103 177.7(8)
C103 C98 C99 C100 -0.5(16)
C97 C98 C99 C100 -175.1(9)
C98 C99 C100 C101 5.6(18)
C99 C100 C101 C102 -9(2)
C100 C101 C102 C103 7(2)
C101 C102 C103 C98 -2(2)
C99 C98 C103 C102 -1.3(17)
C97 C98 C103 C102 173.5(11)
O54 C104 C105 C110 -11.4(11)
O53 C104 C105 C110 167.7(7)
O54 C104 C105 C106 170.7(7)
O53 C104 C105 C106 -10.2(10)
C110 C105 C106 C107 0.0(13)
C104 C105 C106 C107 178.0(8)
C105 C106 C107 C108 -0.2(14)
C106 C107 C108 C109 0.6(17)
C107 C108 C109 C110 -0.9(18)
C106 C105 C110 C109 -0.3(14)
C104 C105 C110 C109 -178.3(9)
C108 C109 C110 C105 0.8(17)
O56 C111 C112 C113 179.3(7)
O55 C111 C112 C113 -3.1(10)
O56 C111 C112 C117 -1.2(11)
O55 C111 C112 C117 176.4(8)
C117 C112 C113 C114 -1.6(13)
C111 C112 C113 C114 177.9(8)
C112 C113 C114 C115 1.1(14)
C113 C114 C115 C116 -0.6(17)
C114 C115 C116 C117 0.7(19)
C113 C112 C117 C116 1.6(15)
C111 C112 C117 C116 -177.9(10)
C115 C116 C117 C112 -1.1(19)
O58 C118 C119 C124 0.4(16)
O57 C118 C119 C124 177.0(12)
O58 C118 C119 C120 -179.5(9)
O57 C118 C119 C120 -2.9(13)
C124 C119 C120 C121 1.7(17)
C118 C119 C120 C121 -178.4(10)
C119 C120 C121 C122 -7.2(18)
C120 C121 C122 C123 -1(2)
C121 C122 C123 C124 12(3)
C120 C119 C124 C123 11(2)
C118 C119 C124 C123 -168.8(14)
C122 C123 C124 C119 -18(3)
O60 C125 C126 C127 -179.6(7)
O59 C125 C126 C127 1.2(11)
O60 C125 C126 C131 -0.2(11)
O59 C125 C126 C131 -179.3(7)
C131 C126 C127 C128 0.8(12)
C125 C126 C127 C128 -179.7(7)
C126 C127 C128 C129 0.7(13)
C127 C128 C129 C130 -1.8(14)
C128 C129 C130 C131 1.4(15)
C129 C130 C131 C126 0.1(14)
C127 C126 C131 C130 -1.3(12)
C125 C126 C131 C130 179.3(7)
O62 C132 C133 C138 6.1(11)
O61 C132 C133 C138 -176.4(7)
O62 C132 C133 C134 -172.7(7)
O61 C132 C133 C134 4.8(10)
C138 C133 C134 C135 -2.2(10)
C132 C133 C134 C135 176.6(7)
C133 C134 C135 C136 1.9(12)
C134 C135 C136 C137 -0.5(13)
C135 C136 C137 C138 -0.4(13)
C134 C133 C138 C137 1.4(11)
C132 C133 C138 C137 -177.4(7)
C136 C137 C138 C133 -0.1(13)
C7 C6 N1 C4 -170.1(5)
C7 C6 N1 C1 68.8(7)
C7 C6 N1 Mn10 -49.8(7)
C5 C4 N1 C6 165.4(6)
C5 C4 N1 C1 -72.1(7)
C5 C4 N1 Mn10 45.8(7)
C2 C1 N1 C6 -95.0(6)
C2 C1 N1 C4 143.6(6)
C2 C1 N1 Mn10 24.3(6)
C9 C8 N2 C3 102.5(6)
C9 C8 N2 C10 -133.5(6)
C9 C8 N2 Mn7B -12.8(6)
C2 C3 N2 C8 -166.3(5)
C2 C3 N2 C10 67.7(7)
C2 C3 N2 Mn7B -48.3(6)
C11 C10 N2 C8 77.9(7)
C11 C10 N2 C3 -155.6(6)
C11 C10 N2 Mn7B -42.6(7)
C18 C17 N3 C12 -73.3(8)
C18 C17 N3 C15 161.8(6)
C18 C17 N3 Mn11 44.3(8)
C13 C12 N3 C17 95.0(6)
C13 C12 N3 C15 -141.3(6)
C13 C12 N3 Mn11 -23.6(6)
C16 C15 N3 C17 -164.6(6)
C16 C15 N3 C12 70.2(7)
C16 C15 N3 Mn11 -46.8(7)
C13 C14 N4 C19 166.6(5)
C13 C14 N4 C21 -68.3(7)
C13 C14 N4 Mn7A 46.5(6)
C20 C19 N4 C14 -99.3(6)
C20 C19 N4 C21 135.5(5)
C20 C19 N4 Mn7A 18.2(6)
C22 C21 N4 C14 155.4(6)
C22 C21 N4 C19 -79.3(6)
C22 C21 N4 Mn7A 40.6(7)
C29 C28 N5 C23 166.5(7)
C29 C28 N5 C26 -65.5(8)
C29 C28 N5 Mn9B 54.3(7)
C24 C23 N5 C28 -161.8(6)
C24 C23 N5 C26 69.4(8)
C24 C23 N5 Mn9B -50.3(7)
C27 C26 N5 C28 140.6(7)
C27 C26 N5 C23 -91.0(8)
C27 C26 N5 Mn9B 25.0(8)
C31 C30 N6 C25 92.9(7)
C31 C30 N6 Mn5B -27.1(8)
C24 C25 N6 C30 -81.6(8)
C24 C25 N6 Mn5B 41.3(7)
C38 C37 N7 C35 73.1(8)
C38 C37 N7 C32 -161.0(6)
C38 C37 N7 Mn9A -51.5(7)
C36 C35 N7 C37 -138.5(6)
C36 C35 N7 C32 96.6(7)
C36 C35 N7 Mn9A -20.2(8)
C33 C32 N7 C37 165.1(6)
C33 C32 N7 C35 -70.0(8)
C33 C32 N7 Mn9A 54.1(7)
C33 C34 N8 C39 77.4(8)
C33 C34 N8 Mn5A -42.9(7)
C40 C39 N8 C34 -90.5(7)
C40 C39 N8 Mn5A 26.7(8)
O20 Mn7B O2 Mn2B -2.0(3)
O17 Mn7B O2 Mn2B -176.4(3)
O40 Mn7B O2 Mn2B -90.2(3)
O21 Mn7B O2 Mn2B 94.7(3)
O20 Mn7B O2 Mn3B 114.7(2)
O17 Mn7B O2 Mn3B -59.6(3)
O40 Mn7B O2 Mn3B 26.5(3)
O21 Mn7B O2 Mn3B -148.5(2)
O20 Mn7B O2 Mn1 -135.7(2)
O17 Mn7B O2 Mn1 50.0(3)
O40 Mn7B O2 Mn1 136.1(2)
O21 Mn7B O2 Mn1 -38.9(3)
O25 Mn7A O4 Mn2A 10.9(3)
O22 Mn7A O4 Mn2A -179.3(3)
O26 Mn7A O4 Mn2A -88.6(3)
O42 Mn7A O4 Mn2A 95.2(3)
O25 Mn7A O4 Mn3A -109.8(3)
O22 Mn7A O4 Mn3A 60.0(3)
O26 Mn7A O4 Mn3A 150.7(3)
O42 Mn7A O4 Mn3A -25.5(3)
O25 Mn7A O4 Mn1 138.1(2)
O22 Mn7A O4 Mn1 -52.1(3)
O26 Mn7A O4 Mn1 38.6(3)
O42 Mn7A O4 Mn1 -137.6(2)
O1 Mn1 O5 Mn10 36.0(3)
O3 Mn1 O5 Mn10 -142.0(3)
O2 Mn1 O5 Mn10 -48.0(3)
O4 Mn1 O5 Mn10 134.7(3)
Mn4B Mn1 O5 Mn10 43.8(4)
Mn4A Mn1 O5 Mn10 -137.2(4)
Mn2B Mn1 O5 Mn10 -48.8(4)
Mn2A Mn1 O5 Mn10 134.4(4)
Mn3B Mn1 O5 Mn10 -2.4(3)
Mn3A Mn1 O5 Mn10 178.5(3)
O1 Mn1 O5 Mn4A 173.18(18)
O3 Mn1 O5 Mn4A -4.84(18)
O2 Mn1 O5 Mn4A 89.22(16)
O4 Mn1 O5 Mn4A -88.17(16)
Mn4B Mn1 O5 Mn4A -179.04(8)
Mn2B Mn1 O5 Mn4A 88.33(17)
Mn2A Mn1 O5 Mn4A -88.46(16)
Mn3B Mn1 O5 Mn4A 134.73(13)
Mn3A Mn1 O5 Mn4A -44.30(13)
O1 Mn1 O5 Mn2A -98.36(18)
O3 Mn1 O5 Mn2A 83.62(18)
O2 Mn1 O5 Mn2A 177.68(15)
O4 Mn1 O5 Mn2A 0.30(15)
Mn4B Mn1 O5 Mn2A -90.57(18)
Mn4A Mn1 O5 Mn2A 88.46(16)
Mn2B Mn1 O5 Mn2A 176.79(6)
Mn3B Mn1 O5 Mn2A -136.81(11)
Mn3A Mn1 O5 Mn2A 44.16(11)
O15 Mn10 O5 Mn1 -90.6(3)
O17 Mn10 O5 Mn1 84.4(3)
O18 Mn10 O5 Mn1 -3.4(3)
O19 Mn10 O5 Mn1 175.4(3)
O15 Mn10 O5 Mn4A 146.0(3)
O17 Mn10 O5 Mn4A -39.1(3)
O18 Mn10 O5 Mn4A -126.9(3)
O19 Mn10 O5 Mn4A 51.9(3)
O15 Mn10 O5 Mn2A 32.3(2)
O17 Mn10 O5 Mn2A -152.7(2)
O18 Mn10 O5 Mn2A 119.5(2)
O19 Mn10 O5 Mn2A -61.7(2)
O12 Mn8A O7 Mn2A 5.4(2)
O57 Mn8A O7 Mn2A 179.9(2)
O15 Mn8A O7 Mn2A -90.4(2)
O53 Mn8A O7 Mn2A 95.7(2)
Mn12 Mn8A O7 Mn2A 103.3(2)
Mn6A Mn8A O7 Mn2A -114.2(3)
O12 Mn8A O7 Mn6A 119.6(2)
O57 Mn8A O7 Mn6A -66.0(2)
O15 Mn8A O7 Mn6A 23.7(2)
O53 Mn8A O7 Mn6A -150.1(2)
Mn2A Mn8A O7 Mn6A 114.2(3)
Mn12 Mn8A O7 Mn6A -142.6(3)
O12 Mn8A O7 Mn12 -97.9(2)
O57 Mn8A O7 Mn12 76.6(2)
O15 Mn8A O7 Mn12 166.27(19)
O53 Mn8A O7 Mn12 -7.58(18)
Mn2A Mn8A O7 Mn12 -103.3(2)
Mn6A Mn8A O7 Mn12 142.6(3)
O11 Mn8B O8 Mn2B -5.6(2)
O46 Mn8B O8 Mn2B 171.3(2)
O16 Mn8B O8 Mn2B 87.2(2)
O55 Mn8B O8 Mn2B -96.7(2)
O11 Mn8B O8 Mn6B -137.0(3)
O46 Mn8B O8 Mn6B 40.0(3)
O16 Mn8B O8 Mn6B -44.2(3)
O55 Mn8B O8 Mn6B 132.0(3)
Mn2B Mn8B O8 Mn6B -131.4(3)
O11 Mn8B O8 Mn13 93.5(2)
O46 Mn8B O8 Mn13 -89.5(2)
O16 Mn8B O8 Mn13 -173.71(18)
O55 Mn8B O8 Mn13 2.45(18)
Mn2B Mn8B O8 Mn13 99.1(2)
O39 Mn3B O10 Mn2B -88.3(2)
O1 Mn3B O10 Mn2B 88.2(2)
O35 Mn3B O10 Mn2B 178.8(2)
O2 Mn3B O10 Mn2B 5.41(19)
Mn4B Mn3B O10 Mn2B 104.2(2)
Mn1 Mn3B O10 Mn2B 51.71(16)
O39 Mn3B O10 Mn4B 167.44(17)
O1 Mn3B O10 Mn4B -16.03(16)
O35 Mn3B O10 Mn4B 74.62(18)
O2 Mn3B O10 Mn4B -98.82(17)
Mn2B Mn3B O10 Mn4B -104.2(2)
Mn1 Mn3B O10 Mn4B -52.52(11)
O8 Mn8B O11 Mn5B 154.5(3)
O51 Mn8B O11 Mn5B -33.0(3)
O16 Mn8B O11 Mn5B 64.1(3)
O55 Mn8B O11 Mn5B -119.9(3)
Mn2B Mn8B O11 Mn5B 148.9(4)
O8 Mn8B O11 Mn2B 5.6(2)
O51 Mn8B O11 Mn2B 178.1(2)
O16 Mn8B O11 Mn2B -84.9(2)
O55 Mn8B O11 Mn2B 91.20(19)
O31 Mn5A O12 Mn8A -131.9(3)
O19 Mn5A O12 Mn8A 49.6(3)
N8 Mn5A O12 Mn8A -112.5(10)
O50 Mn5A O12 Mn8A -40.8(3)
O34 Mn5A O12 Mn8A 135.2(3)
O31 Mn5A O12 Mn2A 82.5(3)
O19 Mn5A O12 Mn2A -96.1(3)
N8 Mn5A O12 Mn2A 101.9(11)
O50 Mn5A O12 Mn2A 173.6(3)
O34 Mn5A O12 Mn2A -10.4(4)
O6 Mn11 O16 Mn8B 46.4(3)
N3 Mn11 O16 Mn8B -130.7(3)
O24 Mn11 O16 Mn8B -53.3(3)
O23 Mn11 O16 Mn8B 152.2(3)
C3 C2 O17 Mn10 168.3(4)
C1 C2 O17 Mn10 47.3(7)
C3 C2 O17 Mn7B 5.5(7)
C1 C2 O17 Mn7B -115.6(5)
C4 C5 O18 Mn3B -177.8(4)
C4 C5 O18 Mn10 13.5(7)
O39 Mn3B O18 C5 -39.3(5)
O1 Mn3B O18 C5 144.3(5)
O35 Mn3B O18 C5 53.7(5)
O2 Mn3B O18 C5 -133.9(5)
Mn4B Mn3B O18 C5 130.6(4)
Mn2B Mn3B O18 C5 -134.2(4)
Mn1 Mn3B O18 C5 -179.5(5)
O39 Mn3B O18 Mn10 129.3(2)
O1 Mn3B O18 Mn10 -47.2(2)
O35 Mn3B O18 Mn10 -137.7(2)
O2 Mn3B O18 Mn10 34.7(3)
Mn4B Mn3B O18 Mn10 -60.9(3)
Mn2B Mn3B O18 Mn10 34.3(4)
Mn1 Mn3B O18 Mn10 -11.0(2)
C6 C7 O19 Mn5A 146.6(5)
C6 C7 O19 Mn10 -19.5(7)
C8 C9 O20 Mn7B -50.0(6)
C8 C9 O20 Mn13 144.7(4)
C10 C11 O21 Mn4A 92.3(6)
C10 C11 O21 Mn6B -154.2(5)
C10 C11 O21 Mn7B -42.3(6)
C14 C13 O22 Mn11 -169.5(4)
C12 C13 O22 Mn11 -47.2(6)
C14 C13 O22 Mn7A -9.7(7)
C12 C13 O22 Mn7A 112.5(5)
C15 C16 O23 Mn3A 176.2(4)
C15 C16 O23 Mn11 -14.0(7)
O41 Mn3A O23 C16 41.5(5)
O3 Mn3A O23 C16 -141.9(5)
O37 Mn3A O23 C16 -45.6(5)
O4 Mn3A O23 C16 133.2(5)
Mn4A Mn3A O23 C16 -129.2(5)
Mn2A Mn3A O23 C16 131.6(4)
Mn1 Mn3A O23 C16 -179.0(5)
O41 Mn3A O23 Mn11 -127.8(2)
O3 Mn3A O23 Mn11 48.9(3)
O37 Mn3A O23 Mn11 145.2(3)
O4 Mn3A O23 Mn11 -36.0(3)
Mn4A Mn3A O23 Mn11 61.6(3)
Mn2A Mn3A O23 Mn11 -37.6(4)
Mn1 Mn3A O23 Mn11 11.8(2)
C17 C18 O24 Mn5B -144.5(6)
C17 C18 O24 Mn11 24.4(8)
C19 C20 O25 Mn7A 51.5(6)
C19 C20 O25 Mn12 -136.7(5)
C21 C22 O26 Mn7A 42.4(7)
C21 C22 O26 Mn6A 166.0(4)
C21 C22 O26 Mn4B -85.3(6)
C25 C24 O27 Mn5B 15.1(9)
C23 C24 O27 Mn5B 139.4(5)
C25 C24 O27 Mn9B -139.8(5)
C23 C24 O27 Mn9B -15.5(8)
O11 Mn5B O27 C24 -167.9(5)
N6 Mn5B O27 C24 7.4(5)
O52 Mn5B O27 C24 -77.3(5)
O30 Mn5B O27 C24 87.5(5)
O11 Mn5B O27 Mn9B -11.6(2)
N6 Mn5B O27 Mn9B 163.7(3)
O52 Mn5B O27 Mn9B 79.0(2)
O30 Mn5B O27 Mn9B -116.2(2)
C26 C27 O28 Mn9B 46.0(7)
C28 C29 O29 Mn9B 16.5(8)
C30 C31 O30 Mn4B 173.1(5)
C30 C31 O30 Mn5B -43.1(7)
O36 Mn4B O30 C31 6.3(5)
O6 Mn4B O30 C31 -177.1(5)
O10 Mn4B O30 C31 97.4(5)
O26 Mn4B O30 C31 -77.6(5)
Mn1 Mn4B O30 C31 -176.7(4)
Mn3B Mn4B O30 C31 85.6(5)
Mn2B Mn4B O30 C31 133.1(5)
O36 Mn4B O30 Mn5B -132.3(3)
O6 Mn4B O30 Mn5B 44.4(3)
O10 Mn4B O30 Mn5B -41.2(3)
O26 Mn4B O30 Mn5B 143.8(2)
Mn1 Mn4B O30 Mn5B 44.7(4)
Mn3B Mn4B O30 Mn5B -53.0(3)
Mn2B Mn4B O30 Mn5B -5.5(2)
C32 C33 O31 Mn5A -138.1(5)
C34 C33 O31 Mn5A -13.5(8)
C32 C33 O31 Mn9A 17.1(8)
C34 C33 O31 Mn9A 141.8(5)
O12 Mn5A O31 C33 167.6(5)
N8 Mn5A O31 C33 -8.3(5)
O50 Mn5A O31 C33 76.6(5)
O34 Mn5A O31 C33 -88.4(5)
O12 Mn5A O31 Mn9A 12.1(3)
N8 Mn5A O31 Mn9A -163.8(3)
O50 Mn5A O31 Mn9A -78.9(3)
O34 Mn5A O31 Mn9A 116.1(2)
C35 C36 O32 Mn9A -52.4(6)
C37 C38 O33 Mn9A -19.9(9)
C39 C40 O34 Mn4A -169.4(5)
C39 C40 O34 Mn5A 47.2(6)
O9 Mn4A O34 C40 -94.9(5)
O21 Mn4A O34 C40 80.7(5)
O38 Mn4A O34 C40 -1.2(5)
O5 Mn4A O34 C40 -177.2(5)
Mn3A Mn4A O34 C40 -84.0(5)
Mn1 Mn4A O34 C40 179.8(4)
Mn6B Mn4A O34 C40 60.5(6)
Mn2A Mn4A O34 C40 -130.1(5)
O9 Mn4A O34 Mn5A 42.9(3)
O21 Mn4A O34 Mn5A -141.6(2)
O38 Mn4A O34 Mn5A 136.6(2)
O5 Mn4A O34 Mn5A -39.5(3)
Mn3A Mn4A O34 Mn5A 53.8(3)
Mn1 Mn4A O34 Mn5A -42.4(3)
Mn6B Mn4A O34 Mn5A -161.76(10)
Mn2A Mn4A O34 Mn5A 7.7(2)
O36 C41 O35 Mn3B -5.2(11)
C42 C41 O35 Mn3B 173.7(5)
O35 C41 O36 Mn4B 8.4(11)
C42 C41 O36 Mn4B -170.5(5)
O38 C48 O37 Mn3A -8.0(11)
C49 C48 O37 Mn3A 167.5(5)
O37 C48 O38 Mn4A -7.0(11)
C49 C48 O38 Mn4A 177.5(5)
O40 C55 O39 Mn3B -13.7(10)
C56 C55 O39 Mn3B 166.0(5)
O39 C55 O40 Mn7B -33.0(11)
C56 C55 O40 Mn7B 147.3(5)
O42 C62 O41 Mn3A 17.3(11)
C63 C62 O41 Mn3A -163.8(5)
O41 C62 O42 Mn7A 35.8(11)
C63 C62 O42 Mn7A -143.1(5)
O44 C69 O43 Mn6A 6.0(11)
C70 C69 O43 Mn6A -177.4(5)
O46 C76 O45 Mn6B 35.0(10)
C77 C76 O45 Mn6B -145.8(5)
O45 C76 O46 Mn8B 25.5(10)
C77 C76 O46 Mn8B -153.6(5)
O48 C83 O47 Mn6B -45.9(10)
C84 C83 O47 Mn6B 133.7(6)
O47 C83 O48 Mn13 15.6(11)
C84 C83 O48 Mn13 -164.0(5)
O50 C90 O49 Mn8A -22.4(12)
C91 C90 O49 Mn8A 158.3(5)
O49 C90 O50 Mn5A -14.1(11)
C91 C90 O50 Mn5A 165.1(5)
O52 C97 O51 Mn8B 15.1(12)
C98 C97 O51 Mn8B -166.7(5)
O51 C97 O52 Mn5B 15.3(11)
C98 C97 O52 Mn5B -162.7(5)
O54 C104 O53 Mn12 -66.9(12)
C105 C104 O53 Mn12 114.0(8)
O54 C104 O53 Mn8A 80.5(8)
C105 C104 O53 Mn8A -98.6(7)
O53 C104 O54 Mn9A 7.2(9)
C105 C104 O54 Mn9A -173.7(5)
O56 C111 O55 Mn8B -71.2(8)
C112 C111 O55 Mn8B 111.3(6)
O56 C111 O55 Mn13 68.6(10)
C112 C111 O55 Mn13 -108.9(7)
O55 C111 O56 Mn9B -12.5(9)
C112 C111 O56 Mn9B 164.9(5)
O58 C118 O57 Mn8A 1.9(13)
C119 C118 O57 Mn8A -174.3(6)
O57 C118 O58 Mn12 -9.8(12)
C119 C118 O58 Mn12 166.3(6)
O60 C125 O59 Mn12 76.9(11)
C126 C125 O59 Mn12 -104.0(8)
O62 C132 O61 Mn13 -89.6(9)
C133 C132 O61 Mn13 93.0(8)

loop_
_platon_squeeze_void_nr
_platon_squeeze_void_average_x
_platon_squeeze_void_average_y
_platon_squeeze_void_average_z
_platon_squeeze_void_volume
_platon_squeeze_void_count_electrons
_platon_squeeze_void_content
1 0.000 0.500 0.000 30 8 ' '
2 0.139 0.750 0.211 9 2 ' '
3 0.500 0.000 0.500 781 315 ' '
4 0.500 1.000 0.000 659 247 ' '
5 0.861 0.250 0.789 9 2 ' '
